data_7016994
loop_
_publ_author_name
'Ho, Joanne H. H.'
'Wagler, J\"org'
'Willis, Anthony C.'
'Messerle, Barbara A.'

_publ_section_title
;
 Synthesis and structures of homo- and heterobimetallic rhodium(i) and/or
 iridium(i) complexes of binucleating bis(1-pyrazolyl)methane ligands.
;
_journal_issue 41
_journal_name_full 'Dalton transactions (Cambridge, England : 2003)'
_journal_page_first 11031
_journal_page_last 11042
_journal_paper_doi 10.1039/c1dt10499c
_journal_volume 40
_journal_year 2011
_chemical_absolute_configuration ad
_chemical_formula_moiety '2(C32 H12 B F24), C24 H18 N8 O4 Rh2, 0.125(C H2 Cl2) '
_chemical_formula_sum 'C88.125 H42.25 B2 Cl0.25 F48 N8 O4 Rh2'
_chemical_formula_weight 2425.35
_chemical_name_systematic
;
?
;
_space_group_IT_number 4
_symmetry_cell_setting monoclinic
_symmetry_space_group_name_Hall 'P 2yb'
_symmetry_space_group_name_H-M 'P 1 21 1'
_atom_sites_solution_hydrogens geom
_atom_sites_solution_primary direct
_atom_sites_solution_secondary difmap
_audit_creation_method SHELXL-97
_cell_angle_alpha 90.00
_cell_angle_beta 103.6480(10)
_cell_angle_gamma 90.00
_cell_formula_units_Z 4
_cell_length_a 16.1319(3)
_cell_length_b 19.1238(4)
_cell_length_c 31.7567(6)
_cell_measurement_reflns_used 9717
_cell_measurement_temperature 150(2)
_cell_measurement_theta_max 24.67
_cell_measurement_theta_min 2.49
_cell_volume 9520.4(3)
_computing_cell_refinement 'Bruker SMART'
_computing_data_collection 'Bruker SMART'
_computing_data_reduction 'Bruker SAINT'
_computing_molecular_graphics 'Ortep32 (Farugia)'
_computing_publication_material 'Shelx-97/ciftab(Sheldrick, 1997)'
_computing_structure_refinement 'SHELXL-97 (Sheldrick, 1997)'
_computing_structure_solution 'SHELXS-97 (Sheldrick, 1990)'
_diffrn_ambient_temperature 150(2)
_diffrn_measured_fraction_theta_full 0.980
_diffrn_measured_fraction_theta_max 0.980
_diffrn_measurement_device_type 'CCD area detector'
_diffrn_measurement_method 'phi and omega scans'
_diffrn_radiation_monochromator graphite
_diffrn_radiation_source 'fine-focus sealed tube'
_diffrn_radiation_type MoK\a
_diffrn_radiation_wavelength 0.71073
_diffrn_reflns_av_R_equivalents 0.0284
_diffrn_reflns_av_sigmaI/netI 0.0428
_diffrn_reflns_limit_h_max 19
_diffrn_reflns_limit_h_min -19
_diffrn_reflns_limit_k_max 23
_diffrn_reflns_limit_k_min -22
_diffrn_reflns_limit_l_max 39
_diffrn_reflns_limit_l_min -39
_diffrn_reflns_number 85461
_diffrn_reflns_theta_full 26.00
_diffrn_reflns_theta_max 26.00
_diffrn_reflns_theta_min 2.32
_exptl_absorpt_coefficient_mu 0.503
_exptl_absorpt_correction_T_max 0.9062
_exptl_absorpt_correction_T_min 0.8476
_exptl_absorpt_correction_type multi-scan
_exptl_absorpt_process_details SADABS
_exptl_crystal_colour yellow
_exptl_crystal_density_diffrn 1.692
_exptl_crystal_density_method 'not measured'
_exptl_crystal_description piece
_exptl_crystal_F_000 4781.1
_exptl_crystal_size_max 0.45
_exptl_crystal_size_mid 0.35
_exptl_crystal_size_min 0.20
_refine_diff_density_max 0.962
_refine_diff_density_min -0.599
_refine_diff_density_rms 0.068
_refine_ls_abs_structure_details 'Flack H D (1983), Acta Cryst. A39, 876-881'
_refine_ls_abs_structure_Flack 0.0(11)
_refine_ls_extinction_method none
_refine_ls_goodness_of_fit_ref 1.045
_refine_ls_hydrogen_treatment constr
_refine_ls_matrix_type fullcycle
_refine_ls_number_parameters 2795
_refine_ls_number_reflns 33929
_refine_ls_number_restraints 33
_refine_ls_restrained_S_all 1.045
_refine_ls_R_factor_all 0.0613
_refine_ls_R_factor_gt 0.0450
_refine_ls_shift/su_max 0.005
_refine_ls_shift/su_mean 0.001
_refine_ls_structure_factor_coef Fsqd
_refine_ls_weighting_details 'calc w=1/[\s^2^(Fo^2^)+(0.0658P)^2^+2.7246P] where P=(Fo^2^+2Fc^2^)/3'
_refine_ls_weighting_scheme calc
_refine_ls_wR_factor_gt 0.1069
_refine_ls_wR_factor_ref 0.1141
_reflns_number_gt 28061
_reflns_number_total 33929
_reflns_threshold_expression >2sigma(I)
_cod_data_source_file c1dt10499c.txt
_cod_data_source_block compound10
_cod_original_sg_symbol_Hall P2yb
_cod_original_sg_symbol_H-M P21
_cod_database_code 7016994

loop_
_symmetry_equiv_pos_as_xyz
'x, y, z'
'-x, y+1/2, -z'

loop_
_atom_site_label
_atom_site_type_symbol
_atom_site_fract_x
_atom_site_fract_y
_atom_site_fract_z
_atom_site_U_iso_or_equiv
_atom_site_adp_type
_atom_site_occupancy
_atom_site_symmetry_multiplicity
_atom_site_calc_flag
_atom_site_refinement_flags
_atom_site_disorder_assembly
_atom_site_disorder_group
Rh1 Rh 0.94410(2) 0.54171(2) 0.519849(13) 0.04378(10) Uani 1 1 d . . .
Rh2 Rh 1.10235(2) 0.33435(2) 0.647140(12) 0.03484(8) Uani 1 1 d . . .
O1 O 0.9142(3) 0.4921(3) 0.42838(18) 0.0999(17) Uani 1 1 d . . .
O2 O 1.1275(3) 0.5006(3) 0.53120(18) 0.0937(16) Uani 1 1 d . . .
O3 O 1.2208(3) 0.4149(2) 0.60678(17) 0.0854(14) Uani 1 1 d . . .
O4 O 1.1164(2) 0.2075(2) 0.59352(13) 0.0623(10) Uani 1 1 d . . .
N1 N 0.8158(2) 0.56478(19) 0.51062(13) 0.0398(9) Uani 1 1 d . . .
N2 N 0.7762(2) 0.57114(19) 0.54361(13) 0.0380(9) Uani 1 1 d . . .
N3 N 0.9631(2) 0.5869(2) 0.58109(12) 0.0427(9) Uani 1 1 d . . .
N4 N 0.8975(2) 0.5990(2) 0.60019(12) 0.0400(9) Uani 1 1 d . . .
N5 N 1.0325(2) 0.27705(19) 0.68206(12) 0.0340(8) Uani 1 1 d . . .
N6 N 0.9810(2) 0.30723(18) 0.70503(11) 0.0301(8) Uani 1 1 d . . .
N7 N 1.0916(2) 0.4202(2) 0.68574(12) 0.0372(9) Uani 1 1 d . . .
N8 N 1.0298(2) 0.42541(19) 0.70833(11) 0.0332(8) Uani 1 1 d . . .
C1 C 0.9268(4) 0.5091(4) 0.4635(2) 0.0668(16) Uani 1 1 d . . .
C2 C 1.0598(4) 0.5170(3) 0.5275(2) 0.0598(15) Uani 1 1 d . . .
C3 C 0.7554(3) 0.5768(3) 0.47410(18) 0.0527(13) Uani 1 1 d . . .
H3 H 0.7645 0.5764 0.4456 0.063 Uiso 1 1 calc R . .
C4 C 0.6781(3) 0.5898(3) 0.48427(19) 0.0549(14) Uani 1 1 d . . .
H4 H 0.6255 0.6003 0.4645 0.066 Uiso 1 1 calc R . .
C5 C 0.6921(3) 0.5848(2) 0.52784(18) 0.0462(12) Uani 1 1 d . . .
H5 H 0.6506 0.5899 0.5444 0.055 Uiso 1 1 calc R . .
C6 C 1.0291(3) 0.6220(3) 0.60587(18) 0.0565(15) Uani 1 1 d . . .
H6 H 1.0840 0.6252 0.5999 0.068 Uiso 1 1 calc R . .
C7 C 1.0078(4) 0.6520(3) 0.6404(2) 0.0630(16) Uani 1 1 d . . .
H7 H 1.0443 0.6781 0.6628 0.076 Uiso 1 1 calc R . .
C8 C 0.9227(4) 0.6375(3) 0.63662(18) 0.0530(13) Uani 1 1 d . . .
H8 H 0.8886 0.6516 0.6558 0.064 Uiso 1 1 calc R . .
C9 C 0.8194(3) 0.5576(2) 0.58831(14) 0.0353(10) Uani 1 1 d . . .
H9 H 0.7809 0.5749 0.6066 0.042 Uiso 1 1 calc R . .
C10 C 0.8362(2) 0.4806(2) 0.59925(14) 0.0289(9) Uani 1 1 d . . .
C11 C 0.7893(2) 0.4283(2) 0.57400(13) 0.0291(9) Uani 1 1 d . . .
H11 H 0.7508 0.4397 0.5473 0.035 Uiso 1 1 calc R . .
C12 C 0.7988(2) 0.3600(2) 0.58758(14) 0.0325(9) Uani 1 1 d . . .
H12 H 0.7671 0.3242 0.5702 0.039 Uiso 1 1 calc R . .
C13 C 0.8549(2) 0.3431(2) 0.62704(13) 0.0282(9) Uani 1 1 d . . .
H13 H 0.8611 0.2958 0.6364 0.034 Uiso 1 1 calc R . .
C14 C 0.9012(2) 0.3945(2) 0.65235(13) 0.0261(9) Uani 1 1 d . . .
C15 C 0.8920(2) 0.4631(2) 0.63786(13) 0.0253(9) Uani 1 1 d . . .
H15 H 0.9249 0.4988 0.6549 0.030 Uiso 1 1 calc R . .
C16 C 1.1738(4) 0.3845(3) 0.61999(18) 0.0545(14) Uani 1 1 d . . .
C17 C 1.1116(3) 0.2557(3) 0.61309(17) 0.0457(12) Uani 1 1 d . . .
C18 C 1.0395(3) 0.2111(2) 0.69497(16) 0.0408(11) Uani 1 1 d . . .
H18 H 1.0722 0.1769 0.6844 0.049 Uiso 1 1 calc R . .
C19 C 0.9933(3) 0.1979(3) 0.72562(15) 0.0396(11) Uani 1 1 d . . .
H19 H 0.9882 0.1549 0.7398 0.048 Uiso 1 1 calc R . .
C20 C 0.9567(3) 0.2610(2) 0.73088(15) 0.0365(10) Uani 1 1 d . . .
H20 H 0.9202 0.2700 0.7498 0.044 Uiso 1 1 calc R . .
C21 C 1.1428(3) 0.4754(3) 0.69880(17) 0.0459(12) Uani 1 1 d . . .
H21 H 1.1928 0.4854 0.6890 0.055 Uiso 1 1 calc R . .
C22 C 1.1135(3) 0.5154(3) 0.7280(2) 0.0564(15) Uani 1 1 d . . .
H22 H 1.1382 0.5571 0.7417 0.068 Uiso 1 1 calc R . .
C23 C 1.0416(3) 0.4827(3) 0.73347(16) 0.0430(11) Uani 1 1 d . . .
H23 H 1.0062 0.4978 0.7517 0.052 Uiso 1 1 calc R . .
C24 C 0.9551(2) 0.3806(2) 0.69783(13) 0.0271(9) Uani 1 1 d . . .
H24 H 0.9192 0.3921 0.7186 0.032 Uiso 1 1 calc R . .
B1 B 0.4372(3) 0.7261(2) 0.45848(14) 0.0215(9) Uani 1 1 d . . .
F1 F 0.4620(3) 0.99523(16) 0.44341(11) 0.0786(11) Uani 1 1 d . . .
F2 F 0.3699(3) 1.02066(17) 0.38679(14) 0.0956(14) Uani 1 1 d . . .
F3 F 0.4939(4) 1.0016(2) 0.3829(2) 0.155(3) Uani 1 1 d . . .
F4 F 0.3212(3) 0.72410(19) 0.29214(10) 0.0830(12) Uani 1 1 d . . .
F5 F 0.23450(18) 0.8129(3) 0.28575(10) 0.0869(13) Uani 1 1 d . . .
F6 F 0.3529(2) 0.8196(2) 0.26933(9) 0.0647(9) Uani 1 1 d . . .
F7 F 0.5935(3) 0.5908(3) 0.35607(16) 0.125(2) Uani 1 1 d . . .
F8 F 0.4751(3) 0.5809(2) 0.31505(11) 0.1065(17) Uani 1 1 d . . .
F9 F 0.5364(3) 0.49086(17) 0.34268(11) 0.0827(12) Uani 1 1 d . . .
F10 F 0.3146(2) 0.43100(18) 0.43383(12) 0.0770(11) Uani 1 1 d . . .
F11 F 0.4384(2) 0.40631(16) 0.47102(11) 0.0705(10) Uani 1 1 d . . .
F12 F 0.3589(3) 0.47216(17) 0.49807(12) 0.0849(12) Uani 1 1 d . . .
F13 F 0.5954(2) 0.69031(19) 0.62172(9) 0.0614(9) Uani 1 1 d . . .
F14 F 0.6649(3) 0.78579(18) 0.63085(9) 0.0728(10) Uani 1 1 d . . .
F15 F 0.7276(2) 0.6905(2) 0.62265(10) 0.0791(11) Uani 1 1 d . . .
F16 F 0.73751(19) 0.7801(2) 0.43591(9) 0.0810(12) Uani 1 1 d . . .
F17 F 0.7858(2) 0.8505(2) 0.48907(13) 0.0903(13) Uani 1 1 d . . .
F18 F 0.82384(18) 0.7459(2) 0.49318(11) 0.0833(12) Uani 1 1 d . . .
F19 F 0.3741(2) 0.86585(17) 0.59683(10) 0.0653(9) Uani 1 1 d . . .
F20 F 0.2448(2) 0.8963(2) 0.57345(13) 0.0876(13) Uani 1 1 d . . .
F21 F 0.3401(3) 0.93346(17) 0.54306(12) 0.0825(12) Uani 1 1 d . . .
F22 F 0.1374(2) 0.6222(2) 0.46908(13) 0.0808(11) Uani 1 1 d . . .
F23 F 0.0823(2) 0.7158(3) 0.44255(17) 0.128(2) Uani 1 1 d . . .
F24 F 0.0879(2) 0.6902(2) 0.50927(14) 0.0964(14) Uani 1 1 d . . .
C49 C 0.4174(2) 0.7836(2) 0.41884(13) 0.0241(8) Uani 1 1 d . . .
C50 C 0.4380(2) 0.8541(2) 0.42630(13) 0.0257(9) Uani 1 1 d . . .
H50 H 0.4663 0.8688 0.4546 0.031 Uiso 1 1 calc R . .
C51 C 0.4181(3) 0.9034(2) 0.39303(14) 0.0301(9) Uani 1 1 d . . .
C52 C 0.3773(3) 0.8839(2) 0.35133(14) 0.0315(10) Uani 1 1 d . . .
H52 H 0.3648 0.9175 0.3287 0.038 Uiso 1 1 calc R . .
C53 C 0.3552(2) 0.8150(2) 0.34327(13) 0.0287(9) Uani 1 1 d . . .
C54 C 0.3736(2) 0.7662(2) 0.37675(12) 0.0240(8) Uani 1 1 d . . .
H54 H 0.3556 0.7193 0.3707 0.029 Uiso 1 1 calc R . .
C55 C 0.4387(4) 0.9783(3) 0.40217(17) 0.0487(13) Uani 1 1 d . . .
C56 C 0.3152(3) 0.7933(3) 0.29847(15) 0.0428(12) Uani 1 1 d . . .
C57 C 0.4408(2) 0.6456(2) 0.44036(12) 0.0220(8) Uani 1 1 d . . .
C58 C 0.4774(2) 0.6324(2) 0.40529(12) 0.0256(9) Uani 1 1 d . . .
H58 H 0.4989 0.6706 0.3920 0.031 Uiso 1 1 calc R . .
C59 C 0.4836(3) 0.5660(2) 0.38921(13) 0.0302(9) Uani 1 1 d . . .
C60 C 0.4524(3) 0.5086(2) 0.40731(14) 0.0329(10) Uani 1 1 d . . .
H60 H 0.4550 0.4629 0.3959 0.039 Uiso 1 1 calc R . .
C61 C 0.4170(3) 0.5201(2) 0.44276(14) 0.0312(9) Uani 1 1 d . . .
C62 C 0.4125(2) 0.5866(2) 0.45869(12) 0.0243(8) Uani 1 1 d . . .
H62 H 0.3890 0.5925 0.4832 0.029 Uiso 1 1 calc R . .
C63 C 0.5225(3) 0.5564(3) 0.35126(17) 0.0474(13) Uani 1 1 d . . .
C64 C 0.3822(3) 0.4585(2) 0.46161(16) 0.0424(11) Uani 1 1 d . . .
C65 C 0.5331(2) 0.7402(2) 0.49047(12) 0.0222(8) Uani 1 1 d . . .
C66 C 0.5526(2) 0.7283(2) 0.53493(12) 0.0229(8) Uani 1 1 d . . .
H66 H 0.5088 0.7126 0.5481 0.027 Uiso 1 1 calc R . .
C67 C 0.6345(2) 0.7386(2) 0.56088(13) 0.0269(9) Uani 1 1 d . . .
C68 C 0.7011(3) 0.7598(2) 0.54254(14) 0.0346(10) Uani 1 1 d . . .
H68 H 0.7569 0.7672 0.5600 0.042 Uiso 1 1 calc R . .
C69 C 0.6831(2) 0.7697(3) 0.49821(13) 0.0349(10) Uani 1 1 d . . .
C70 C 0.6001(2) 0.7608(2) 0.47313(13) 0.0261(9) Uani 1 1 d . . .
H70 H 0.5893 0.7693 0.4428 0.031 Uiso 1 1 calc R . .
C71 C 0.6538(3) 0.7274(3) 0.60855(14) 0.0373(11) Uani 1 1 d . . .
C72 C 0.7549(3) 0.7891(4) 0.47829(16) 0.0533(15) Uani 1 1 d . . .
C73 C 0.3611(2) 0.7395(2) 0.48411(12) 0.0224(8) Uani 1 1 d . . .
C74 C 0.3686(2) 0.7949(2) 0.51322(12) 0.0262(9) Uani 1 1 d . . .
H74 H 0.4213 0.8193 0.5212 0.031 Uiso 1 1 calc R . .
C75 C 0.3008(3) 0.8161(2) 0.53129(13) 0.0313(10) Uani 1 1 d . . .
C76 C 0.2242(3) 0.7815(2) 0.52055(14) 0.0353(11) Uani 1 1 d . . .
H76 H 0.1782 0.7954 0.5327 0.042 Uiso 1 1 calc R . .
C77 C 0.2150(3) 0.7265(2) 0.49193(14) 0.0351(10) Uani 1 1 d . . .
C78 C 0.2813(2) 0.7057(2) 0.47360(13) 0.0286(9) Uani 1 1 d . . .
H78 H 0.2725 0.6680 0.4536 0.034 Uiso 1 1 calc R . .
C79 C 0.3137(3) 0.8769(3) 0.56076(16) 0.0421(12) Uani 1 1 d . . .
C80 C 0.1304(3) 0.6900(3) 0.4779(2) 0.0555(15) Uani 1 1 d . . .
B2 B 0.9382(3) 0.2169(2) 0.95255(15) 0.0234(10) Uani 1 1 d . . .
F25 F 0.8076(8) 0.0191(3) 1.0357(2) 0.123(4) Uani 0.71 1 d P A 1
F26 F 0.8610(4) 0.0846(4) 1.0873(2) 0.0937(17) Uani 0.71 1 d P A 1
F27 F 0.7286(4) 0.0731(4) 1.0705(2) 0.105(3) Uani 0.71 1 d P A 1
F25A F 0.781(2) 0.0865(8) 1.0908(5) 0.123(4) Uani 0.29 1 d PD A 2
F26A F 0.7252(10) 0.0362(8) 1.0352(5) 0.0937(17) Uani 0.29 1 d PD A 2
F27A F 0.8466(11) 0.0270(9) 1.0536(7) 0.105(3) Uani 0.29 1 d PD A 2
F28 F 0.5944(2) 0.2665(3) 0.92988(15) 0.1054(15) Uani 1 1 d . . .
F29 F 0.6553(3) 0.3460(2) 0.9722(2) 0.130(2) Uani 1 1 d . . .
F30 F 0.5803(2) 0.2688(2) 0.99470(13) 0.0941(13) Uani 1 1 d . . .
F31 F 1.20401(17) 0.17054(16) 1.13009(8) 0.0494(7) Uani 1 1 d . . .
F32 F 1.06757(17) 0.15619(18) 1.11728(8) 0.0545(8) Uani 1 1 d . . .
F33 F 1.12078(19) 0.25928(16) 1.12125(8) 0.0528(8) Uani 1 1 d . . .
F34 F 1.25038(19) 0.1911(3) 0.94092(10) 0.1092(18) Uani 1 1 d . . .
F35 F 1.2776(3) 0.0999(3) 0.9786(2) 0.147(2) Uani 1 1 d . . .
F36 F 1.32940(16) 0.1954(2) 1.00342(9) 0.0694(10) Uani 1 1 d . . .
F37 F 0.9225(3) -0.07294(17) 0.85826(13) 0.0873(13) Uani 1 1 d . . .
F38 F 1.04135(18) -0.03229(15) 0.89137(11) 0.0617(8) Uani 1 1 d . . .
F39 F 0.9482(3) -0.05699(16) 0.92590(12) 0.0798(12) Uani 1 1 d . . .
F40 F 0.83054(19) 0.1562(2) 0.76588(9) 0.0747(11) Uani 1 1 d . . .
F41 F 0.72476(16) 0.10738(18) 0.78021(9) 0.0586(8) Uani 1 1 d . . .
F42 F 0.7468(3) 0.2121(2) 0.79791(11) 0.0910(13) Uani 1 1 d . . .
F43 F 1.0707(3) 0.3371(2) 0.83600(14) 0.0999(15) Uani 1 1 d . . .
F44 F 0.9559(2) 0.3850(2) 0.80785(10) 0.0862(12) Uani 1 1 d . . .
F45 F 1.0570(3) 0.4472(2) 0.84170(12) 0.1007(15) Uani 1 1 d . . .
F46 F 0.8487(4) 0.5217(2) 0.93868(16) 0.132(2) Uani 1 1 d . . .
F47 F 0.9713(3) 0.5296(2) 0.97741(16) 0.1187(18) Uani 1 1 d . . .
F48 F 0.8807(3) 0.46998(18) 0.99863(14) 0.1003(15) Uani 1 1 d . . .
C81 C 0.8583(2) 0.2071(2) 0.97582(12) 0.0243(8) Uani 1 1 d . . .
C82 C 0.8569(2) 0.1506(2) 1.00420(12) 0.0266(9) Uani 1 1 d . . .
H82 H 0.9053 0.1208 1.0117 0.032 Uiso 1 1 calc R . .
C83 C 0.7874(3) 0.1370(2) 1.02159(13) 0.0340(10) Uani 1 1 d . . .
C84 C 0.7151(3) 0.1793(3) 1.01180(15) 0.0395(11) Uani 1 1 d . . .
H84 H 0.6679 0.1707 1.0242 0.047 Uiso 1 1 calc R . .
C85 C 0.7145(3) 0.2336(3) 0.98379(16) 0.0412(12) Uani 1 1 d . . .
C86 C 0.7836(2) 0.2476(2) 0.96602(14) 0.0312(9) Uani 1 1 d . . .
H86 H 0.7802 0.2858 0.9466 0.037 Uiso 1 1 calc R . .
C87 C 0.7902(4) 0.0772(3) 1.05123(18) 0.0547(14) Uani 1 1 d . . .
C88 C 0.6377(3) 0.2783(4) 0.9710(2) 0.0676(18) Uani 1 1 d . . .
C89 C 1.0302(2) 0.20129(19) 0.98636(12) 0.0203(8) Uani 1 1 d . . .
C90 C 1.0439(2) 0.2061(2) 1.03144(12) 0.0228(8) Uani 1 1 d . . .
H90 H 0.9974 0.2183 1.0436 0.027 Uiso 1 1 calc R . .
C91 C 1.1236(2) 0.1937(2) 1.05925(13) 0.0264(9) Uani 1 1 d . . .
C92 C 1.1941(2) 0.1789(2) 1.04315(13) 0.0273(9) Uani 1 1 d . . .
H92 H 1.2483 0.1704 1.0620 0.033 Uiso 1 1 calc R . .
C93 C 1.1830(2) 0.1768(2) 0.99846(13) 0.0303(9) Uani 1 1 d . . .
C94 C 1.1024(2) 0.1863(2) 0.97060(13) 0.0265(9) Uani 1 1 d . . .
H94 H 1.0966 0.1825 0.9402 0.032 Uiso 1 1 calc R . .
C95 C 1.1296(3) 0.1958(3) 1.10631(14) 0.0372(11) Uani 1 1 d . . .
C96 C 1.2589(3) 0.1644(4) 0.98073(16) 0.0539(15) Uani 1 1 d . . .
C97 C 0.9184(2) 0.1612(2) 0.91270(12) 0.0215(8) Uani 1 1 d . . .
C98 C 0.9484(2) 0.0917(2) 0.91647(12) 0.0234(8) Uani 1 1 d . . .
H98 H 0.9853 0.0770 0.9429 0.028 Uiso 1 1 calc R . .
C99 C 0.9254(2) 0.0442(2) 0.88273(13) 0.0289(9) Uani 1 1 d . . .
C100 C 0.8728(3) 0.0627(2) 0.84359(13) 0.0301(10) Uani 1 1 d . . .
H100 H 0.8582 0.0298 0.8206 0.036 Uiso 1 1 calc R . .
C101 C 0.8419(2) 0.1301(2) 0.83868(13) 0.0272(9) Uani 1 1 d . . .
C102 C 0.8627(2) 0.1784(2) 0.87264(13) 0.0261(9) Uani 1 1 d . . .
H102 H 0.8388 0.2240 0.8686 0.031 Uiso 1 1 calc R . .
C103 C 0.9602(3) -0.0283(2) 0.88961(15) 0.0364(10) Uani 1 1 d . . .
C104 C 0.7884(3) 0.1523(3) 0.79629(14) 0.0362(10) Uani 1 1 d . . .
C105 C 0.9464(2) 0.2967(2) 0.93478(12) 0.0228(8) Uani 1 1 d . . .
C106 C 0.9777(2) 0.3099(2) 0.89825(13) 0.0276(9) Uani 1 1 d . . .
H106 H 0.9925 0.2713 0.8826 0.033 Uiso 1 1 calc R . .
C107 C 0.9881(3) 0.3774(2) 0.88367(14) 0.0316(10) Uani 1 1 d . . .
C108 C 0.9673(3) 0.4341(2) 0.90517(14) 0.0377(11) Uani 1 1 d . . .
H108 H 0.9732 0.4801 0.8950 0.045 Uiso 1 1 calc R . .
C109 C 0.9372(3) 0.4232(2) 0.94261(14) 0.0377(11) Uani 1 1 d . . .
C110 C 0.9281(2) 0.3562(2) 0.95691(13) 0.0304(9) Uani 1 1 d . . .
H110 H 0.9088 0.3500 0.9827 0.036 Uiso 1 1 calc R . .
C111 C 1.0193(3) 0.3878(3) 0.84350(17) 0.0451(12) Uani 1 1 d . . .
C112 C 0.9123(5) 0.4854(3) 0.9650(2) 0.0655(17) Uani 1 1 d . . .
Rh3 Rh 0.41612(2) 1.08736(3) 0.865998(14) 0.05058(11) Uani 1 1 d . . .
Rh4 Rh 0.56450(3) 0.86138(3) 0.940024(17) 0.05946(13) Uani 1 1 d . . .
O5 O 0.3816(3) 0.8362(3) 0.8972(2) 0.126(2) Uani 1 1 d . . .
O6 O 0.5168(5) 0.9253(5) 1.0165(3) 0.163(4) Uani 1 1 d . . .
O7 O 0.4162(4) 1.2066(3) 0.9267(2) 0.136(3) Uani 1 1 d . . .
O8 O 0.3427(4) 0.9938(3) 0.9235(2) 0.120(2) Uani 1 1 d . . .
N9 N 0.4669(2) 1.1525(2) 0.82615(12) 0.0373(9) Uani 1 1 d . . .
N10 N 0.5126(2) 1.12675(19) 0.79846(11) 0.0325(8) Uani 1 1 d . . .
N11 N 0.4164(2) 1.0081(2) 0.82136(13) 0.0404(9) Uani 1 1 d . . .
N12 N 0.4714(2) 1.00675(19) 0.79473(12) 0.0331(8) Uani 1 1 d . . .
N13 N 0.5985(3) 0.8198(2) 0.88620(14) 0.0531(11) Uani 1 1 d . . .
N14 N 0.6748(2) 0.8313(2) 0.87746(12) 0.0413(9) Uani 1 1 d . . .
N15 N 0.6933(2) 0.8683(2) 0.97008(13) 0.0451(10) Uani 1 1 d . . .
N16 N 0.7536(2) 0.8683(2) 0.94687(12) 0.0357(8) Uani 1 1 d . . .
C25 C 0.4163(4) 1.1602(4) 0.9042(2) 0.085(2) Uani 1 1 d . . .
C26 C 0.3711(4) 1.0288(4) 0.9022(3) 0.081(2) Uani 1 1 d . . .
C27 C 0.3641(3) 0.9545(3) 0.80891(19) 0.0533(14) Uani 1 1 d . . .
H27 H 0.3181 0.9423 0.8214 0.064 Uiso 1 1 calc R . .
C28 C 0.3860(3) 0.9189(3) 0.77521(19) 0.0558(14) Uani 1 1 d . . .
H28 H 0.3595 0.8782 0.7610 0.067 Uiso 1 1 calc R . .
C29 C 0.4542(3) 0.9546(3) 0.76639(16) 0.0427(12) Uani 1 1 d . . .
H29 H 0.4832 0.9439 0.7444 0.051 Uiso 1 1 calc R . .
C30 C 0.4598(3) 1.2206(3) 0.81768(18) 0.0495(14) Uani 1 1 d . . .
H30 H 0.4294 1.2520 0.8317 0.059 Uiso 1 1 calc R . .
C31 C 0.5009(3) 1.2405(3) 0.78658(17) 0.0494(13) Uani 1 1 d . . .
H31 H 0.5058 1.2861 0.7756 0.059 Uiso 1 1 calc R . .
C32 C 0.5337(3) 1.1788(3) 0.77479(16) 0.0420(11) Uani 1 1 d . . .
H32 H 0.5658 1.1741 0.7534 0.050 Uiso 1 1 calc R . .
C33 C 0.5426(2) 1.0567(2) 0.80198(13) 0.0301(9) Uani 1 1 d . . .
H33 H 0.5728 1.0493 0.7782 0.036 Uiso 1 1 calc R . .
C34 C 0.6074(2) 1.0419(2) 0.84481(12) 0.0232(8) Uani 1 1 d . . .
C35 C 0.6451(2) 1.0950(2) 0.87195(13) 0.0290(9) Uani 1 1 d . . .
H35 H 0.6287 1.1421 0.8649 0.035 Uiso 1 1 calc R . .
C36 C 0.7072(2) 1.0803(2) 0.90977(13) 0.0304(9) Uani 1 1 d . . .
H36 H 0.7319 1.1171 0.9287 0.036 Uiso 1 1 calc R . .
C37 C 0.7322(3) 1.0123(2) 0.91925(13) 0.0308(9) Uani 1 1 d . . .
H37 H 0.7747 1.0022 0.9448 0.037 Uiso 1 1 calc R . .
C38 C 0.6960(2) 0.9580(2) 0.89173(13) 0.0285(9) Uani 1 1 d . . .
C39 C 0.6329(2) 0.9727(2) 0.85517(13) 0.0267(9) Uani 1 1 d . . .
H39 H 0.6066 0.9356 0.8369 0.032 Uiso 1 1 calc R . .
C40 C 0.4502(4) 0.8473(4) 0.9135(3) 0.088(2) Uani 1 1 d . . .
C41 C 0.5360(5) 0.8997(5) 0.9857(3) 0.105(3) Uani 1 1 d . . .
C42 C 0.5583(4) 0.7753(3) 0.8544(2) 0.0745(19) Uani 1 1 d . . .
H42 H 0.5027 0.7567 0.8518 0.089 Uiso 1 1 calc R . .
C43 C 0.6103(5) 0.7611(4) 0.8267(2) 0.081(2) Uani 1 1 d . . .
H43 H 0.5973 0.7315 0.8020 0.097 Uiso 1 1 calc R . .
C44 C 0.6828(4) 0.7973(3) 0.84117(19) 0.0625(16) Uani 1 1 d . . .
H44 H 0.7304 0.7989 0.8284 0.075 Uiso 1 1 calc R . .
C45 C 0.7362(4) 0.8602(3) 1.01101(18) 0.0574(14) Uani 1 1 d . . .
H45 H 0.7104 0.8574 1.0349 0.069 Uiso 1 1 calc R . .
C46 C 0.8222(4) 0.8565(3) 1.01432(18) 0.0556(14) Uani 1 1 d . . .
H46 H 0.8658 0.8518 1.0401 0.067 Uiso 1 1 calc R . .
C47 C 0.8324(3) 0.8609(2) 0.97295(17) 0.0434(12) Uani 1 1 d . . .
H47 H 0.8848 0.8590 0.9642 0.052 Uiso 1 1 calc R . .
C48 C 0.7319(3) 0.8840(2) 0.90066(14) 0.0332(10) Uani 1 1 d . . .
H48 H 0.7857 0.8817 0.8903 0.040 Uiso 1 1 calc R . .
B3 B 0.4633(3) 0.5209(2) 0.75428(14) 0.0219(9) Uani 1 1 d . . .
F49 F 0.7791(2) 0.3515(2) 0.85432(16) 0.1039(15) Uani 1 1 d . . .
F50 F 0.7060(4) 0.4085(2) 0.88857(13) 0.1192(19) Uani 1 1 d . . .
F51 F 0.6497(2) 0.3257(2) 0.84856(14) 0.0998(15) Uani 1 1 d . . .
F52 F 0.85360(18) 0.5293(2) 0.75984(16) 0.0938(13) Uani 1 1 d . . .
F53 F 0.7791(3) 0.4855(3) 0.70303(19) 0.165(3) Uani 1 1 d . . .
F54 F 0.7600(2) 0.5890(3) 0.71965(13) 0.0924(13) Uani 1 1 d . . .
F55 F 0.2821(2) 0.3083(2) 0.81886(12) 0.0853(13) Uani 1 1 d . . .
F56 F 0.2008(3) 0.39337(19) 0.79444(16) 0.1040(17) Uani 1 1 d . . .
F57 F 0.1850(2) 0.2967(2) 0.76259(13) 0.0942(14) Uani 1 1 d . . .
F58 F 0.4105(2) 0.33100(16) 0.63300(8) 0.0530(7) Uani 1 1 d . . .
F59 F 0.46548(19) 0.25621(17) 0.68135(10) 0.0594(8) Uani 1 1 d . . .
F60 F 0.33286(19) 0.25069(15) 0.65072(9) 0.0516(7) Uani 1 1 d . . .
F61 F 0.5007(2) 0.80505(15) 0.66319(10) 0.0626(9) Uani 1 1 d . . .
F62 F 0.4831(2) 0.79624(15) 0.72811(11) 0.0614(8) Uani 1 1 d . . .
F63 F 0.59634(16) 0.75540(15) 0.71307(9) 0.0472(7) Uani 1 1 d . . .
F64 F 0.3164(2) 0.53331(18) 0.58586(10) 0.0745(10) Uani 1 1 d . . .
F65 F 0.3528(3) 0.6244(2) 0.56323(10) 0.0997(15) Uani 1 1 d . . .
F66 F 0.2491(3) 0.6256(4) 0.59127(16) 0.168(3) Uani 1 1 d . . .
F67 F 0.5947(3) 0.6229(4) 0.91328(14) 0.143(2) Uani 1 1 d . . .
F68 F 0.5160(6) 0.5576(4) 0.93467(16) 0.218(5) Uani 1 1 d . . .
F69 F 0.4972(3) 0.6627(3) 0.93614(14) 0.129(2) Uani 1 1 d . . .
F70 F 0.20472(18) 0.66955(17) 0.76628(11) 0.0615(9) Uani 1 1 d . . .
F71 F 0.1967(2) 0.6530(2) 0.83133(14) 0.0978(14) Uani 1 1 d . . .
F72 F 0.2577(2) 0.74425(19) 0.81473(13) 0.0793(11) Uani 1 1 d . . .
C113 C 0.5640(2) 0.4978(2) 0.76709(13) 0.0265(9) Uani 1 1 d . . .
C114 C 0.5922(3) 0.4496(2) 0.80005(14) 0.0325(10) Uani 1 1 d . . .
H114 H 0.5516 0.4302 0.8141 0.039 Uiso 1 1 calc R . .
C115 C 0.6770(3) 0.4281(3) 0.81362(17) 0.0438(12) Uani 1 1 d . . .
C116 C 0.7374(3) 0.4543(3) 0.79378(18) 0.0448(13) Uani 1 1 d . . .
H116 H 0.7955 0.4404 0.8031 0.054 Uiso 1 1 calc R . .
C117 C 0.7120(3) 0.5013(2) 0.75987(17) 0.0401(12) Uani 1 1 d . . .
C118 C 0.6262(2) 0.5226(2) 0.74642(14) 0.0294(9) Uani 1 1 d . . .
H118 H 0.6101 0.5543 0.7229 0.035 Uiso 1 1 calc R . .
C119 C 0.7025(3) 0.3780(3) 0.85056(19) 0.0557(15) Uani 1 1 d . . .
C120 C 0.7742(3) 0.5260(3) 0.7355(2) 0.0590(16) Uani 1 1 d . . .
C121 C 0.4079(2) 0.4497(2) 0.74348(12) 0.0237(8) Uani 1 1 d . . .
C122 C 0.3476(2) 0.4268(2) 0.76629(13) 0.0286(9) Uani 1 1 d . . .
H122 H 0.3366 0.4551 0.7889 0.034 Uiso 1 1 calc R . .
C123 C 0.3043(2) 0.3644(2) 0.75662(13) 0.0281(9) Uani 1 1 d . . .
C124 C 0.3173(2) 0.3211(2) 0.72389(14) 0.0305(10) Uani 1 1 d . . .
H124 H 0.2870 0.2783 0.7174 0.037 Uiso 1 1 calc R . .
C125 C 0.3765(2) 0.3422(2) 0.70066(12) 0.0266(9) Uani 1 1 d . . .
C126 C 0.4205(2) 0.4042(2) 0.71105(12) 0.0254(9) Uani 1 1 d . . .
H126 H 0.4616 0.4167 0.6953 0.030 Uiso 1 1 calc R . .
C127 C 0.2438(3) 0.3411(3) 0.78354(17) 0.0431(12) Uani 1 1 d . . .
C128 C 0.3956(3) 0.2949(2) 0.66662(14) 0.0353(10) Uani 1 1 d . . .
C129 C 0.4441(2) 0.5758(2) 0.71296(12) 0.0217(8) Uani 1 1 d . . .
C130 C 0.4816(2) 0.6425(2) 0.71913(13) 0.0284(9) Uani 1 1 d . . .
H130 H 0.5170 0.6536 0.7467 0.034 Uiso 1 1 calc R . .
C131 C 0.4694(2) 0.6930(2) 0.68685(14) 0.0289(9) Uani 1 1 d . . .
C132 C 0.4177(2) 0.6791(2) 0.64605(13) 0.0282(9) Uani 1 1 d . . .
H132 H 0.4087 0.7130 0.6236 0.034 Uiso 1 1 calc R . .
C133 C 0.3800(2) 0.6138(2) 0.63945(13) 0.0274(9) Uani 1 1 d . . .
C134 C 0.3922(2) 0.5638(2) 0.67204(12) 0.0222(8) Uani 1 1 d . . .
H134 H 0.3642 0.5199 0.6662 0.027 Uiso 1 1 calc R . .
C135 C 0.5116(3) 0.7624(2) 0.69711(16) 0.0395(11) Uani 1 1 d . . .
C136 C 0.3216(3) 0.5991(3) 0.59626(16) 0.0463(12) Uani 1 1 d . . .
C137 C 0.4374(2) 0.5642(2) 0.79410(12) 0.0248(9) Uani 1 1 d . . .
C138 C 0.4871(3) 0.5699(2) 0.83635(14) 0.0335(10) Uani 1 1 d . . .
H138 H 0.5413 0.5477 0.8436 0.040 Uiso 1 1 calc R . .
C139 C 0.4595(3) 0.6073(3) 0.86831(14) 0.0390(11) Uani 1 1 d . . .
C140 C 0.3829(3) 0.6415(2) 0.85929(15) 0.0392(11) Uani 1 1 d . . .
H140 H 0.3646 0.6669 0.8812 0.047 Uiso 1 1 calc R . .
C141 C 0.3328(3) 0.6381(2) 0.81764(14) 0.0345(10) Uani 1 1 d . . .
C142 C 0.3592(3) 0.6006(2) 0.78586(14) 0.0313(10) Uani 1 1 d . . .
H142 H 0.3234 0.5993 0.7575 0.038 Uiso 1 1 calc R . .
C143 C 0.5167(4) 0.6097(4) 0.91293(17) 0.0644(18) Uani 1 1 d . . .
C144 C 0.2496(3) 0.6760(3) 0.80724(18) 0.0499(13) Uani 1 1 d . . .
B4 B 0.0360(3) 0.9246(2) 0.73858(14) 0.0234(9) Uani 1 1 d . . .
F73 F 0.2898(2) 0.7764(2) 0.71786(14) 0.0874(13) Uani 1 1 d . . .
F74 F 0.2276(2) 0.70125(19) 0.67475(12) 0.0753(10) Uani 1 1 d . . .
F75 F 0.2851(3) 0.7849(3) 0.6503(2) 0.163(3) Uani 1 1 d . . .
F76 F 0.0047(3) 0.8330(3) 0.54605(11) 0.1210(19) Uani 1 1 d . . .
F77 F -0.0768(3) 0.8984(3) 0.56777(12) 0.1122(17) Uani 1 1 d . . .
F78 F -0.0869(3) 0.7912(3) 0.57703(15) 0.145(2) Uani 1 1 d . . .
F79 F 0.19683(17) 0.88224(15) 0.90143(8) 0.0480(7) Uani 1 1 d . . .
F80 F 0.2085(2) 0.77133(16) 0.90575(9) 0.0595(8) Uani 1 1 d . . .
F81 F 0.10426(19) 0.82233(18) 0.92343(8) 0.0572(8) Uani 1 1 d . . .
F82 F -0.0046(2) 0.62494(15) 0.80501(11) 0.0609(8) Uani 1 1 d . . .
F83 F -0.11819(19) 0.68340(17) 0.78423(11) 0.0634(9) Uani 1 1 d . . .
F84 F -0.0384(3) 0.66300(17) 0.74045(10) 0.0796(12) Uani 1 1 d . . .
F85 F 0.3028(3) 1.04297(19) 0.69865(16) 0.1048(16) Uani 1 1 d . . .
F86 F 0.3328(2) 1.1336(3) 0.73550(11) 0.0936(14) Uani 1 1 d . . .
F87 F 0.23089(19) 1.1336(2) 0.68181(11) 0.0787(12) Uani 1 1 d . . .
F88 F 0.1461(3) 1.09416(18) 0.87481(9) 0.0947(15) Uani 1 1 d . . .
F89 F 0.1863(2) 1.18657(16) 0.84851(10) 0.0652(9) Uani 1 1 d . . .
F90 F 0.0543(3) 1.1589(2) 0.83344(13) 0.0892(13) Uani 1 1 d . . .
C175 C -0.1856(8) 1.0874(7) 0.6425(3) 0.064(2) Uani 0.39 1 d PD B 1
F91 F -0.1189(12) 1.1294(10) 0.6416(8) 0.087(3) Uani 0.39 1 d PD B 1
F92 F -0.1917(8) 1.0532(7) 0.6036(4) 0.110(3) Uani 0.39 1 d PD B 1
F93 F -0.2634(8) 1.1098(6) 0.6387(4) 0.0910(18) Uani 0.39 1 d PD B 1
C178 C -0.1749(6) 1.0963(5) 0.6479(3) 0.064(2) Uani 0.61 1 d PD B 2
F91A F -0.1092(7) 1.1088(6) 0.6294(5) 0.087(3) Uani 0.61 1 d PD B 2
F92A F -0.2413(6) 1.0816(5) 0.6127(3) 0.110(3) Uani 0.61 1 d PD B 2
F93A F -0.1957(5) 1.1559(3) 0.6625(2) 0.0910(18) Uani 0.61 1 d PD B 2
C176 C -0.2852(5) 0.9218(8) 0.7393(4) 0.062(2) Uani 0.39 1 d PD B 1
F94 F -0.2974(7) 0.9566(7) 0.7741(4) 0.081(2) Uani 0.39 1 d PD B 1
F95 F -0.275(3) 0.8552(7) 0.7525(13) 0.112(5) Uani 0.39 1 d PD B 1
F96 F -0.3590(5) 0.9202(7) 0.7107(4) 0.101(2) Uani 0.39 1 d PD B 1
C177 C -0.2794(4) 0.9310(6) 0.7477(3) 0.062(2) Uani 0.61 1 d PD B 2
F94A F -0.2567(4) 0.9304(4) 0.7913(2) 0.081(2) Uani 0.61 1 d PD B 2
F95A F -0.2888(19) 0.8625(5) 0.7393(8) 0.112(5) Uani 0.61 1 d PD B 2
F96A F -0.3528(3) 0.9641(4) 0.7362(3) 0.101(2) Uani 0.61 1 d PD B 2
C145 C 0.0581(2) 0.8842(2) 0.69651(12) 0.0233(8) Uani 1 1 d . . .
C146 C 0.1356(2) 0.8470(2) 0.70302(14) 0.0317(10) Uani 1 1 d . . .
H146 H 0.1729 0.8465 0.7311 0.038 Uiso 1 1 calc R . .
C147 C 0.1588(3) 0.8111(2) 0.66969(15) 0.0366(11) Uani 1 1 d . . .
C148 C 0.1054(3) 0.8098(3) 0.62866(16) 0.0436(13) Uani 1 1 d . . .
H148 H 0.1210 0.7849 0.6058 0.052 Uiso 1 1 calc R . .
C149 C 0.0296(3) 0.8454(3) 0.62178(14) 0.0409(12) Uani 1 1 d . . .
C150 C 0.0058(3) 0.8806(2) 0.65558(14) 0.0323(10) Uani 1 1 d . . .
H150 H -0.0483 0.9030 0.6501 0.039 Uiso 1 1 calc R . .
C151 C 0.2398(3) 0.7700(3) 0.67736(19) 0.0532(14) Uani 1 1 d . . .
C152 C -0.0314(4) 0.8412(5) 0.57856(18) 0.0699(19) Uani 1 1 d . . .
C153 C 0.0458(2) 0.8648(2) 0.77633(12) 0.0233(8) Uani 1 1 d . . .
C154 C 0.0957(2) 0.8703(2) 0.81911(12) 0.0240(8) Uani 1 1 d . . .
H154 H 0.1271 0.9119 0.8279 0.029 Uiso 1 1 calc R . .
C155 C 0.1001(2) 0.8159(2) 0.84894(12) 0.0257(9) Uani 1 1 d . . .
C156 C 0.0582(2) 0.7541(2) 0.83767(13) 0.0272(9) Uani 1 1 d . . .
H156 H 0.0619 0.7173 0.8581 0.033 Uiso 1 1 calc R . .
C157 C 0.0097(3) 0.7467(2) 0.79526(13) 0.0291(9) Uani 1 1 d . . .
C158 C 0.0045(3) 0.8002(2) 0.76575(13) 0.0270(9) Uani 1 1 d . . .
H158 H -0.0284 0.7932 0.7370 0.032 Uiso 1 1 calc R . .
C159 C 0.1525(3) 0.8239(2) 0.89448(13) 0.0322(9) Uani 1 1 d . . .
C160 C -0.0371(3) 0.6798(3) 0.78139(16) 0.0449(12) Uani 1 1 d . . .
C161 C 0.0997(2) 0.9912(2) 0.75310(12) 0.0229(8) Uani 1 1 d . . .
C162 C 0.1593(2) 1.0135(2) 0.72991(13) 0.0248(8) Uani 1 1 d . . .
H162 H 0.1653 0.9874 0.7053 0.030 Uiso 1 1 calc R . .
C163 C 0.2099(2) 1.0726(2) 0.74197(13) 0.0293(9) Uani 1 1 d . . .
C164 C 0.2032(3) 1.1118(2) 0.77757(14) 0.0349(10) Uani 1 1 d . . .
H164 H 0.2379 1.1520 0.7858 0.042 Uiso 1 1 calc R . .
C165 C 0.1454(3) 1.0915(2) 0.80078(13) 0.0329(9) Uani 1 1 d . . .
C166 C 0.0929(2) 1.0331(2) 0.78812(12) 0.0263(9) Uani 1 1 d . . .
H166 H 0.0515 1.0216 0.8039 0.032 Uiso 1 1 calc R . .
C167 C 0.2685(3) 1.0949(3) 0.71461(15) 0.0367(11) Uani 1 1 d . . .
C168 C 0.1337(4) 1.1324(3) 0.83893(15) 0.0480(13) Uani 1 1 d . . .
C169 C -0.0618(2) 0.9553(2) 0.72488(12) 0.0257(9) Uani 1 1 d . . .
C170 C -0.0805(3) 1.0096(2) 0.69420(14) 0.0310(9) Uani 1 1 d . . .
H170 H -0.0354 1.0290 0.6834 0.037 Uiso 1 1 calc R . .
C171 C -0.1627(3) 1.0360(3) 0.67905(15) 0.0428(11) Uani 1 1 d . . .
C172 C -0.2293(3) 1.0095(3) 0.69507(18) 0.0491(13) Uani 1 1 d . . .
H172 H -0.2857 1.0270 0.6850 0.059 Uiso 1 1 calc R . .
C173 C -0.2125(3) 0.9579(3) 0.72557(17) 0.0432(12) Uani 1 1 d . . .
C174 C -0.1296(2) 0.9303(2) 0.74110(15) 0.0328(10) Uani 1 1 d . . .
H174 H -0.1199 0.8947 0.7626 0.039 Uiso 1 1 calc R . .
Cl1A Cl 0.7280(9) 0.9100(8) 0.1109(4) 0.0800(19) Uani 0.125 1 d PD C 1
C1A C 0.6395(13) 0.942(2) 0.1212(17) 0.0800(19) Uani 0.125 1 d PD C 1
H1A H 0.6549 0.9607 0.1512 0.096 Uiso 0.125 1 calc PR C 1
H1B H 0.6231 0.9833 0.1019 0.096 Uiso 0.125 1 calc PR C 1
Cl2A Cl 0.5525(10) 0.8942(8) 0.1169(4) 0.0800(19) Uani 0.125 1 d PD C 1
Cl1B Cl 0.6627(10) 0.9625(8) 0.1150(4) 0.0800(19) Uani 0.125 1 d PD D 2
C1B C 0.582(3) 0.9061(14) 0.1077(17) 0.0800(19) Uani 0.125 1 d PD D 2
H1C H 0.5683 0.8983 0.1361 0.096 Uiso 0.125 1 calc PR D 2
H1D H 0.5321 0.9279 0.0883 0.096 Uiso 0.125 1 calc PR D 2
Cl2B Cl 0.5983(10) 0.8288(8) 0.0873(4) 0.0800(19) Uani 0.125 1 d PD D 2

loop_
_atom_site_aniso_label
_atom_site_aniso_U_11
_atom_site_aniso_U_22
_atom_site_aniso_U_33
_atom_site_aniso_U_23
_atom_site_aniso_U_13
_atom_site_aniso_U_12
Rh1 0.03868(19) 0.0396(2) 0.0491(2) 0.00510(19) 0.00248(17) -0.00396(17)
Rh2 0.02742(15) 0.0350(2) 0.0440(2) 0.00411(17) 0.01219(14) 0.00078(15)
O1 0.099(4) 0.126(5) 0.076(3) -0.028(3) 0.024(3) 0.003(3)
O2 0.041(2) 0.114(4) 0.122(4) -0.001(3) 0.012(2) 0.006(2)
O3 0.089(3) 0.068(3) 0.116(4) 0.018(3) 0.058(3) -0.012(2)
O4 0.065(2) 0.059(3) 0.073(3) -0.015(2) 0.035(2) 0.004(2)
N1 0.041(2) 0.029(2) 0.042(2) 0.0043(17) -0.0041(18) 0.0007(16)
N2 0.0372(19) 0.023(2) 0.047(2) 0.0064(17) -0.0040(18) 0.0040(16)
N3 0.0329(19) 0.045(2) 0.045(2) 0.012(2) -0.0012(17) -0.0105(18)
N4 0.042(2) 0.026(2) 0.045(2) 0.0000(18) -0.0035(18) -0.0069(17)
N5 0.0262(17) 0.028(2) 0.050(2) 0.0031(18) 0.0130(16) 0.0029(15)
N6 0.0243(16) 0.034(2) 0.0316(19) 0.0010(16) 0.0052(15) 0.0020(14)
N7 0.0263(17) 0.033(2) 0.050(2) 0.0062(18) 0.0041(17) 0.0014(16)
N8 0.0313(18) 0.030(2) 0.036(2) -0.0006(17) 0.0027(16) 0.0029(15)
C1 0.059(3) 0.068(4) 0.078(5) -0.002(4) 0.025(3) 0.001(3)
C2 0.051(3) 0.055(4) 0.074(4) 0.000(3) 0.016(3) -0.007(3)
C3 0.059(3) 0.036(3) 0.049(3) 0.002(2) -0.015(3) 0.009(2)
C4 0.048(3) 0.038(3) 0.065(4) -0.004(3) -0.016(3) 0.016(2)
C5 0.041(2) 0.024(3) 0.068(4) 0.004(2) 0.001(2) 0.009(2)
C6 0.048(3) 0.059(4) 0.053(3) 0.011(3) -0.007(3) -0.024(3)
C7 0.069(4) 0.054(4) 0.056(4) -0.007(3) -0.004(3) -0.028(3)
C8 0.067(3) 0.033(3) 0.052(3) -0.004(3) 0.000(3) -0.014(3)
C9 0.033(2) 0.031(3) 0.037(2) -0.003(2) -0.0029(19) 0.0008(18)
C10 0.0234(19) 0.028(2) 0.037(2) 0.0006(19) 0.0102(18) -0.0004(17)
C11 0.0254(19) 0.029(2) 0.030(2) -0.0041(19) 0.0019(17) -0.0025(17)
C12 0.0288(19) 0.028(2) 0.040(2) -0.005(2) 0.0069(19) -0.0057(18)
C13 0.0284(18) 0.025(2) 0.032(2) 0.0014(18) 0.0092(17) 0.0024(17)
C14 0.0181(17) 0.030(2) 0.032(2) -0.0023(19) 0.0099(16) 0.0004(16)
C15 0.0187(17) 0.025(2) 0.032(2) -0.0043(18) 0.0041(16) -0.0015(16)
C16 0.064(3) 0.046(3) 0.063(3) 0.010(3) 0.034(3) -0.001(3)
C17 0.033(2) 0.053(4) 0.054(3) 0.007(3) 0.016(2) 0.000(2)
C18 0.034(2) 0.030(3) 0.057(3) 0.003(2) 0.008(2) 0.005(2)
C19 0.038(2) 0.031(3) 0.047(3) 0.009(2) 0.005(2) -0.005(2)
C20 0.026(2) 0.041(3) 0.041(3) 0.006(2) 0.0042(19) -0.0035(19)
C21 0.033(2) 0.036(3) 0.063(3) 0.002(3) -0.002(2) -0.012(2)
C22 0.048(3) 0.030(3) 0.076(4) -0.008(3) -0.015(3) -0.009(2)
C23 0.045(3) 0.032(3) 0.045(3) -0.008(2) -0.004(2) 0.000(2)
C24 0.0202(17) 0.031(2) 0.028(2) -0.0032(18) 0.0020(16) 0.0044(16)
B1 0.0204(19) 0.023(2) 0.021(2) -0.0002(19) 0.0042(17) -0.0005(18)
F1 0.130(3) 0.0266(17) 0.063(2) -0.0079(15) -0.009(2) -0.0075(18)
F2 0.132(3) 0.0305(19) 0.101(3) 0.0009(19) -0.019(3) 0.018(2)
F3 0.234(6) 0.073(3) 0.216(6) -0.054(3) 0.171(5) -0.102(4)
F4 0.127(3) 0.059(2) 0.0443(19) -0.0015(17) -0.017(2) -0.007(2)
F5 0.0344(15) 0.170(4) 0.0448(18) -0.015(2) -0.0127(14) 0.009(2)
F6 0.0654(19) 0.094(3) 0.0308(15) 0.0035(16) 0.0040(14) 0.0000(19)
F7 0.116(3) 0.143(4) 0.153(4) -0.090(4) 0.108(3) -0.060(3)
F8 0.172(4) 0.113(3) 0.050(2) 0.036(2) 0.057(3) 0.069(3)
F9 0.154(4) 0.041(2) 0.071(2) -0.0060(17) 0.062(2) 0.027(2)
F10 0.074(2) 0.058(2) 0.085(2) 0.0233(19) -0.0104(19) -0.0344(18)
F11 0.095(3) 0.0336(18) 0.082(2) 0.0283(17) 0.019(2) 0.0091(17)
F12 0.151(4) 0.0386(19) 0.089(3) 0.0028(18) 0.075(3) -0.019(2)
F13 0.070(2) 0.081(2) 0.0303(15) 0.0107(15) 0.0056(14) -0.0197(18)
F14 0.126(3) 0.059(2) 0.0313(16) -0.0164(15) 0.0142(18) -0.015(2)
F15 0.064(2) 0.128(3) 0.0398(17) 0.0154(19) 0.0011(15) 0.047(2)
F16 0.0435(16) 0.167(4) 0.0357(17) -0.012(2) 0.0157(14) -0.028(2)
F17 0.081(2) 0.107(3) 0.097(3) -0.014(2) 0.047(2) -0.055(2)
F18 0.0328(15) 0.151(4) 0.068(2) -0.002(2) 0.0159(15) 0.0035(19)
F19 0.081(2) 0.056(2) 0.0510(18) -0.0069(16) 0.0004(17) 0.0084(18)
F20 0.0581(19) 0.104(3) 0.112(3) -0.052(2) 0.041(2) 0.0137(19)
F21 0.153(4) 0.0330(19) 0.075(2) -0.0040(17) 0.054(2) 0.000(2)
F22 0.0560(19) 0.066(3) 0.127(3) -0.025(2) 0.036(2) -0.0298(18)
F23 0.046(2) 0.156(5) 0.151(4) 0.064(4) -0.035(2) -0.042(3)
F24 0.063(2) 0.108(3) 0.141(3) -0.033(3) 0.071(2) -0.041(2)
C49 0.0162(16) 0.024(2) 0.032(2) 0.0004(18) 0.0049(16) 0.0043(15)
C50 0.0297(19) 0.022(2) 0.024(2) 0.0016(17) 0.0041(17) -0.0037(16)
C51 0.032(2) 0.022(2) 0.036(2) 0.0000(19) 0.0075(19) -0.0002(17)
C52 0.030(2) 0.031(3) 0.033(2) 0.012(2) 0.0081(19) 0.0039(18)
C53 0.0251(19) 0.032(3) 0.026(2) 0.0036(18) -0.0001(17) 0.0007(17)
C54 0.0242(18) 0.017(2) 0.030(2) 0.0059(17) 0.0050(17) -0.0035(16)
C55 0.070(3) 0.029(3) 0.048(3) 0.008(2) 0.015(3) -0.013(3)
C56 0.056(3) 0.026(3) 0.038(3) 0.009(2) -0.005(2) -0.001(2)
C57 0.0157(16) 0.024(2) 0.024(2) -0.0034(17) 0.0002(15) 0.0026(15)
C58 0.0201(17) 0.026(2) 0.028(2) 0.0040(18) -0.0006(16) -0.0005(16)
C59 0.028(2) 0.028(2) 0.030(2) -0.0028(18) -0.0025(17) 0.0064(17)
C60 0.041(2) 0.021(2) 0.033(2) -0.0059(19) 0.003(2) 0.0028(19)
C61 0.034(2) 0.023(2) 0.033(2) 0.0045(19) 0.0017(19) 0.0024(17)
C62 0.0243(17) 0.023(2) 0.023(2) 0.0040(18) -0.0001(16) 0.0018(17)
C63 0.060(3) 0.037(3) 0.048(3) -0.007(2) 0.020(3) -0.003(2)
C64 0.060(3) 0.022(3) 0.043(3) 0.002(2) 0.007(2) 0.000(2)
C65 0.0226(17) 0.017(2) 0.026(2) -0.0027(16) 0.0027(16) 0.0012(15)
C66 0.0257(19) 0.020(2) 0.023(2) 0.0019(17) 0.0056(16) 0.0017(16)
C67 0.0263(19) 0.025(2) 0.027(2) -0.0029(18) 0.0022(17) 0.0045(17)
C68 0.0229(19) 0.047(3) 0.031(2) -0.006(2) 0.0010(18) 0.0011(19)
C69 0.0236(19) 0.051(3) 0.029(2) -0.012(2) 0.0049(18) -0.0069(19)
C70 0.0253(19) 0.028(2) 0.023(2) -0.0044(17) 0.0010(16) -0.0059(17)
C71 0.035(2) 0.043(3) 0.032(2) -0.006(2) 0.005(2) 0.002(2)
C72 0.029(2) 0.095(5) 0.034(3) -0.009(3) 0.004(2) -0.016(3)
C73 0.0216(17) 0.023(2) 0.022(2) 0.0071(17) 0.0036(16) 0.0033(16)
C74 0.0282(19) 0.024(2) 0.026(2) 0.0059(18) 0.0058(17) 0.0049(17)
C75 0.040(2) 0.031(3) 0.023(2) 0.0080(18) 0.0089(18) 0.0110(19)
C76 0.032(2) 0.038(3) 0.042(3) 0.016(2) 0.021(2) 0.011(2)
C77 0.028(2) 0.039(3) 0.039(3) 0.015(2) 0.0089(19) 0.0005(19)
C78 0.0249(19) 0.027(2) 0.033(2) 0.0112(19) 0.0050(17) 0.0009(17)
C79 0.044(2) 0.044(3) 0.043(3) 0.004(2) 0.019(2) 0.012(2)
C80 0.030(2) 0.059(4) 0.081(4) 0.012(3) 0.020(3) -0.008(2)
B2 0.022(2) 0.018(2) 0.030(2) -0.003(2) 0.0058(19) -0.0018(17)
F25 0.288(13) 0.033(3) 0.069(4) 0.008(3) 0.083(6) 0.017(5)
F26 0.100(4) 0.097(4) 0.078(4) 0.045(3) 0.009(3) -0.019(3)
F27 0.088(4) 0.161(7) 0.088(4) 0.057(5) 0.064(4) 0.013(4)
F25A 0.288(13) 0.033(3) 0.069(4) 0.008(3) 0.083(6) 0.017(5)
F26A 0.100(4) 0.097(4) 0.078(4) 0.045(3) 0.009(3) -0.019(3)
F27A 0.088(4) 0.161(7) 0.088(4) 0.057(5) 0.064(4) 0.013(4)
F28 0.0424(18) 0.168(5) 0.103(3) 0.026(3) 0.012(2) 0.041(2)
F29 0.068(2) 0.057(3) 0.275(7) 0.009(3) 0.060(3) 0.033(2)
F30 0.0495(19) 0.132(4) 0.113(3) 0.003(3) 0.044(2) 0.030(2)
F31 0.0439(15) 0.071(2) 0.0271(13) 0.0012(13) -0.0040(12) 0.0132(14)
F32 0.0459(15) 0.088(2) 0.0304(14) 0.0106(15) 0.0105(12) -0.0114(15)
F33 0.0652(18) 0.058(2) 0.0314(14) -0.0151(14) 0.0036(13) 0.0132(15)
F34 0.0324(15) 0.263(6) 0.0356(18) -0.001(3) 0.0142(14) 0.005(2)
F35 0.091(3) 0.101(4) 0.280(7) -0.067(4) 0.106(4) 0.017(3)
F36 0.0233(13) 0.135(3) 0.0480(17) -0.0009(19) 0.0053(13) -0.0074(16)
F37 0.109(3) 0.0341(19) 0.094(3) -0.0266(19) -0.025(2) 0.0214(19)
F38 0.0490(16) 0.0361(17) 0.105(3) 0.0080(17) 0.0287(17) 0.0137(13)
F39 0.135(3) 0.0326(18) 0.094(3) 0.0282(18) 0.072(2) 0.0281(19)
F40 0.0517(17) 0.134(3) 0.0353(16) 0.0273(19) 0.0046(14) -0.012(2)
F41 0.0349(14) 0.085(2) 0.0450(16) 0.0028(16) -0.0115(13) -0.0148(15)
F42 0.131(3) 0.065(2) 0.048(2) -0.0104(18) -0.035(2) 0.043(2)
F43 0.121(3) 0.087(3) 0.125(3) 0.053(3) 0.096(3) 0.040(3)
F44 0.085(2) 0.135(4) 0.0384(18) 0.001(2) 0.0148(18) -0.004(2)
F45 0.167(4) 0.072(3) 0.079(3) -0.009(2) 0.061(3) -0.069(3)
F46 0.202(6) 0.071(3) 0.105(3) -0.025(3) 0.000(4) 0.073(3)
F47 0.157(4) 0.075(3) 0.141(4) -0.075(3) 0.068(3) -0.057(3)
F48 0.175(4) 0.039(2) 0.116(3) -0.019(2) 0.093(3) 0.007(2)
C81 0.0256(18) 0.020(2) 0.026(2) -0.0074(17) 0.0026(17) -0.0031(16)
C82 0.0267(19) 0.026(2) 0.026(2) -0.0085(18) 0.0038(17) 0.0002(17)
C83 0.042(2) 0.037(3) 0.024(2) -0.008(2) 0.0101(19) -0.011(2)
C84 0.029(2) 0.048(3) 0.045(3) -0.015(2) 0.015(2) -0.006(2)
C85 0.027(2) 0.042(3) 0.053(3) -0.019(2) 0.008(2) 0.001(2)
C86 0.028(2) 0.029(2) 0.035(2) -0.006(2) 0.0046(18) 0.0023(18)
C87 0.061(3) 0.052(4) 0.061(4) -0.004(3) 0.032(3) -0.011(3)
C88 0.033(3) 0.070(5) 0.104(5) -0.019(4) 0.024(3) 0.007(3)
C89 0.0202(17) 0.0127(19) 0.026(2) -0.0021(16) 0.0018(16) -0.0030(14)
C90 0.0205(17) 0.020(2) 0.028(2) -0.0015(17) 0.0063(16) -0.0016(15)
C91 0.029(2) 0.022(2) 0.028(2) 0.0030(18) 0.0066(17) -0.0013(17)
C92 0.0227(18) 0.028(2) 0.028(2) -0.0017(18) 0.0011(17) 0.0028(17)
C93 0.0222(18) 0.038(3) 0.030(2) -0.0024(19) 0.0047(17) 0.0039(18)
C94 0.0279(19) 0.030(2) 0.021(2) 0.0024(18) 0.0043(16) 0.0016(17)
C95 0.035(2) 0.044(3) 0.030(2) -0.002(2) 0.0012(19) 0.002(2)
C96 0.032(2) 0.091(5) 0.037(3) -0.007(3) 0.006(2) 0.012(3)
C97 0.0157(16) 0.022(2) 0.026(2) 0.0001(17) 0.0040(15) 0.0013(15)
C98 0.0240(17) 0.023(2) 0.0227(19) 0.0013(17) 0.0039(15) -0.0007(16)
C99 0.0263(19) 0.025(2) 0.037(2) -0.001(2) 0.0107(18) 0.0031(18)
C100 0.034(2) 0.032(3) 0.025(2) -0.0117(18) 0.0097(18) -0.0065(18)
C101 0.0250(19) 0.029(2) 0.026(2) -0.0039(18) 0.0009(17) -0.0032(17)
C102 0.0244(18) 0.022(2) 0.033(2) -0.0015(18) 0.0083(17) 0.0014(16)
C103 0.043(2) 0.026(2) 0.041(3) -0.006(2) 0.013(2) 0.005(2)
C104 0.040(2) 0.037(3) 0.029(2) -0.008(2) 0.000(2) -0.003(2)
C105 0.0205(17) 0.019(2) 0.023(2) 0.0001(17) -0.0066(15) -0.0005(15)
C106 0.0218(18) 0.024(2) 0.032(2) -0.0008(18) -0.0034(17) 0.0013(16)
C107 0.030(2) 0.028(3) 0.032(2) 0.0038(19) -0.0040(18) -0.0064(18)
C108 0.052(3) 0.022(2) 0.032(3) 0.011(2) -0.005(2) -0.004(2)
C109 0.049(3) 0.024(2) 0.033(2) -0.006(2) -0.003(2) -0.004(2)
C110 0.032(2) 0.029(2) 0.025(2) -0.0010(18) -0.0044(17) -0.0031(18)
C111 0.050(3) 0.040(3) 0.047(3) 0.010(2) 0.015(3) 0.003(2)
C112 0.116(5) 0.025(3) 0.054(4) -0.008(3) 0.016(4) -0.002(3)
Rh3 0.03690(19) 0.0585(3) 0.0629(3) -0.0243(2) 0.02496(18) -0.01236(19)
Rh4 0.0386(2) 0.0523(3) 0.0891(3) 0.0071(3) 0.0185(2) -0.00865(19)
O5 0.045(3) 0.111(4) 0.215(7) 0.000(5) 0.017(3) -0.014(3)
O6 0.142(6) 0.190(8) 0.194(8) -0.095(7) 0.111(6) -0.050(5)
O7 0.135(5) 0.139(5) 0.176(6) -0.114(5) 0.121(5) -0.092(4)
O8 0.147(5) 0.107(4) 0.142(5) -0.024(4) 0.108(5) -0.039(4)
N9 0.0274(18) 0.039(2) 0.042(2) -0.0135(18) 0.0016(16) 0.0088(16)
N10 0.0295(17) 0.032(2) 0.034(2) -0.0039(17) 0.0031(16) 0.0031(15)
N11 0.0276(18) 0.037(2) 0.054(2) -0.0129(19) 0.0051(18) 0.0000(17)
N12 0.0271(17) 0.033(2) 0.036(2) -0.0043(17) 0.0000(16) 0.0019(15)
N13 0.050(2) 0.037(3) 0.062(3) 0.008(2) -0.007(2) -0.013(2)
N14 0.046(2) 0.026(2) 0.044(2) -0.0020(19) -0.0048(18) -0.0024(18)
N15 0.042(2) 0.041(2) 0.049(3) 0.009(2) 0.0052(19) -0.0010(19)
N16 0.0353(18) 0.030(2) 0.038(2) 0.0046(17) 0.0008(16) 0.0020(16)
C25 0.074(4) 0.107(6) 0.095(5) -0.060(5) 0.066(4) -0.046(4)
C26 0.068(4) 0.085(5) 0.108(5) -0.037(4) 0.054(4) -0.029(4)
C27 0.033(2) 0.052(3) 0.071(4) -0.012(3) 0.005(2) -0.009(2)
C28 0.044(3) 0.049(3) 0.068(4) -0.020(3) 0.000(3) -0.010(2)
C29 0.034(2) 0.045(3) 0.043(3) -0.016(2) -0.004(2) 0.005(2)
C30 0.036(2) 0.036(3) 0.065(4) -0.018(3) -0.011(2) 0.014(2)
C31 0.047(3) 0.038(3) 0.053(3) 0.004(3) -0.007(3) 0.006(2)
C32 0.036(2) 0.039(3) 0.042(3) -0.001(2) -0.010(2) 0.004(2)
C33 0.0267(19) 0.029(2) 0.032(2) -0.0107(19) 0.0026(17) 0.0034(17)
C34 0.0182(16) 0.026(2) 0.025(2) -0.0028(18) 0.0053(15) 0.0004(16)
C35 0.0269(19) 0.026(2) 0.035(2) -0.0011(19) 0.0094(18) 0.0010(17)
C36 0.0263(19) 0.030(2) 0.034(2) -0.008(2) 0.0044(18) -0.0093(18)
C37 0.029(2) 0.034(3) 0.027(2) -0.0015(19) 0.0027(18) -0.0004(18)
C38 0.0245(19) 0.026(2) 0.035(2) -0.0017(19) 0.0069(18) -0.0034(17)
C39 0.0262(19) 0.020(2) 0.033(2) -0.0074(18) 0.0055(17) -0.0054(16)
C40 0.032(3) 0.076(5) 0.155(7) 0.011(5) 0.020(4) -0.004(3)
C41 0.076(5) 0.086(6) 0.146(8) 0.008(6) 0.009(5) -0.036(4)
C42 0.071(4) 0.050(4) 0.087(5) 0.000(4) -0.012(4) -0.026(3)
C43 0.110(6) 0.053(4) 0.061(4) -0.010(3) -0.018(4) -0.002(4)
C44 0.079(4) 0.042(3) 0.057(4) -0.006(3) -0.004(3) 0.010(3)
C45 0.078(4) 0.051(3) 0.045(3) 0.006(3) 0.018(3) 0.004(3)
C46 0.065(3) 0.041(3) 0.049(3) 0.006(3) -0.011(3) 0.010(3)
C47 0.039(2) 0.023(2) 0.060(3) 0.001(2) -0.006(2) 0.003(2)
C48 0.037(2) 0.022(2) 0.037(2) 0.0026(19) 0.0033(19) 0.0022(18)
B3 0.0163(18) 0.026(3) 0.023(2) -0.0014(19) 0.0043(17) -0.0012(17)
F49 0.060(2) 0.073(3) 0.154(4) 0.033(3) -0.023(2) 0.0242(19)
F50 0.194(5) 0.085(3) 0.054(2) 0.006(2) -0.019(3) 0.042(3)
F51 0.082(2) 0.077(3) 0.108(3) 0.047(2) -0.042(2) -0.019(2)
F52 0.0234(14) 0.083(3) 0.170(4) 0.014(3) 0.0107(19) -0.0113(16)
F53 0.140(4) 0.212(6) 0.193(5) -0.160(5) 0.139(4) -0.129(4)
F54 0.0420(17) 0.126(4) 0.119(3) 0.049(3) 0.0403(19) 0.010(2)
F55 0.0532(18) 0.126(3) 0.087(2) 0.066(2) 0.0370(18) 0.020(2)
F56 0.105(3) 0.055(2) 0.197(5) 0.038(3) 0.125(3) 0.026(2)
F57 0.068(2) 0.129(4) 0.096(3) -0.004(2) 0.039(2) -0.061(2)
F58 0.081(2) 0.0449(17) 0.0375(14) -0.0095(14) 0.0221(14) -0.0221(16)
F59 0.0557(17) 0.066(2) 0.0519(18) -0.0221(16) 0.0046(14) 0.0226(16)
F60 0.0623(17) 0.0444(17) 0.0468(16) -0.0143(14) 0.0103(14) -0.0260(14)
F61 0.074(2) 0.0356(17) 0.068(2) 0.0211(15) -0.0026(17) -0.0152(15)
F62 0.069(2) 0.0367(17) 0.084(2) -0.0245(16) 0.0299(18) -0.0100(15)
F63 0.0359(13) 0.0451(17) 0.0567(17) 0.0014(14) 0.0028(13) -0.0143(12)
F64 0.110(3) 0.053(2) 0.0428(18) -0.0062(16) -0.0175(18) -0.018(2)
F65 0.156(4) 0.100(3) 0.0346(18) 0.0113(19) 0.004(2) -0.043(3)
F66 0.063(2) 0.286(8) 0.114(4) -0.126(5) -0.061(2) 0.081(4)
F67 0.067(3) 0.272(8) 0.074(3) -0.055(4) -0.017(2) -0.021(4)
F68 0.334(10) 0.176(6) 0.067(3) 0.060(4) -0.110(5) -0.120(7)
F69 0.121(4) 0.171(5) 0.072(3) -0.080(3) -0.022(3) 0.029(3)
F70 0.0411(15) 0.063(2) 0.079(2) -0.0107(18) 0.0113(16) 0.0176(14)
F71 0.071(2) 0.115(3) 0.131(3) 0.047(3) 0.071(2) 0.043(2)
F72 0.083(2) 0.055(2) 0.095(3) -0.027(2) 0.011(2) 0.0202(18)
C113 0.0226(18) 0.026(2) 0.028(2) -0.0087(18) -0.0002(17) 0.0009(17)
C114 0.027(2) 0.028(2) 0.037(2) -0.002(2) -0.0024(18) 0.0015(18)
C115 0.035(2) 0.032(3) 0.054(3) -0.007(2) -0.009(2) 0.007(2)
C116 0.020(2) 0.034(3) 0.071(4) -0.017(3) -0.009(2) 0.0029(19)
C117 0.026(2) 0.031(3) 0.063(3) -0.025(2) 0.009(2) -0.0058(19)
C118 0.0201(18) 0.030(2) 0.038(2) -0.0111(19) 0.0074(17) -0.0043(16)
C119 0.051(3) 0.043(3) 0.055(4) -0.001(3) -0.025(3) 0.008(3)
C120 0.031(2) 0.062(4) 0.092(4) -0.028(4) 0.030(3) -0.012(2)
C121 0.0152(16) 0.027(2) 0.028(2) 0.0068(17) 0.0034(15) 0.0054(15)
C122 0.0224(18) 0.030(2) 0.034(2) 0.0049(19) 0.0078(17) 0.0007(17)
C123 0.0211(17) 0.028(2) 0.035(2) 0.0094(19) 0.0073(17) 0.0051(17)
C124 0.0237(18) 0.021(2) 0.042(2) 0.0068(19) -0.0026(18) 0.0007(16)
C125 0.0220(17) 0.029(2) 0.027(2) 0.0001(18) 0.0009(16) 0.0003(17)
C126 0.0222(18) 0.031(2) 0.022(2) 0.0041(17) 0.0033(16) -0.0009(16)
C127 0.031(2) 0.041(3) 0.062(3) 0.010(3) 0.019(2) 0.000(2)
C128 0.041(2) 0.026(2) 0.035(2) -0.003(2) 0.001(2) -0.006(2)
C129 0.0194(16) 0.023(2) 0.024(2) -0.0012(17) 0.0069(15) 0.0024(15)
C130 0.0240(18) 0.034(2) 0.025(2) -0.0007(19) 0.0027(17) 0.0025(17)
C131 0.0255(19) 0.025(2) 0.038(2) -0.0023(19) 0.0117(18) -0.0033(17)
C132 0.0262(19) 0.026(2) 0.032(2) 0.0072(18) 0.0062(18) 0.0008(17)
C133 0.0284(19) 0.025(2) 0.029(2) -0.0001(18) 0.0067(17) 0.0035(17)
C134 0.0196(17) 0.019(2) 0.027(2) -0.0047(16) 0.0022(16) 0.0002(14)
C135 0.041(2) 0.030(3) 0.051(3) 0.000(2) 0.017(2) -0.002(2)
C136 0.049(3) 0.040(3) 0.044(3) 0.005(2) -0.002(2) -0.006(2)
C137 0.0253(18) 0.027(2) 0.023(2) 0.0000(17) 0.0063(16) -0.0033(16)
C138 0.031(2) 0.036(3) 0.031(2) -0.0018(19) 0.0026(18) -0.0072(18)
C139 0.045(3) 0.044(3) 0.026(2) -0.011(2) 0.004(2) -0.013(2)
C140 0.049(3) 0.036(3) 0.040(3) -0.013(2) 0.025(2) -0.012(2)
C141 0.036(2) 0.032(3) 0.040(3) -0.009(2) 0.019(2) -0.0093(19)
C142 0.030(2) 0.034(3) 0.033(2) -0.0019(19) 0.0132(18) 0.0005(18)
C143 0.077(4) 0.086(5) 0.025(3) -0.023(3) 0.002(3) -0.027(4)
C144 0.053(3) 0.047(3) 0.058(3) -0.006(3) 0.029(3) 0.008(3)
B4 0.021(2) 0.028(3) 0.021(2) -0.005(2) 0.0063(18) -0.0046(18)
F73 0.0398(17) 0.083(3) 0.130(3) -0.038(3) 0.001(2) 0.0189(17)
F74 0.080(2) 0.053(2) 0.093(3) -0.0098(19) 0.020(2) 0.0137(18)
F75 0.140(4) 0.168(5) 0.238(6) 0.142(5) 0.159(4) 0.115(4)
F76 0.109(3) 0.219(6) 0.0355(18) -0.041(3) 0.017(2) -0.012(4)
F77 0.112(3) 0.163(5) 0.038(2) -0.019(3) -0.031(2) 0.035(3)
F78 0.128(4) 0.189(6) 0.084(3) 0.015(3) -0.042(3) -0.109(4)
F79 0.0528(16) 0.0463(18) 0.0339(14) 0.0056(13) -0.0116(12) -0.0104(14)
F80 0.0678(19) 0.0485(19) 0.0484(17) 0.0083(15) -0.0141(15) 0.0257(16)
F81 0.0634(17) 0.082(2) 0.0315(14) -0.0088(15) 0.0211(13) -0.0142(17)
F82 0.079(2) 0.0268(16) 0.075(2) 0.0018(15) 0.0132(17) -0.0130(15)
F83 0.0529(17) 0.052(2) 0.082(2) -0.0124(17) 0.0090(16) -0.0260(15)
F84 0.151(4) 0.052(2) 0.0440(18) -0.0236(15) 0.039(2) -0.050(2)
F85 0.129(3) 0.047(2) 0.187(4) 0.002(2) 0.136(3) -0.004(2)
F86 0.0547(19) 0.166(4) 0.061(2) 0.003(2) 0.0140(17) -0.068(2)
F87 0.0462(17) 0.124(3) 0.069(2) 0.057(2) 0.0194(16) 0.0021(19)
F88 0.208(5) 0.048(2) 0.0342(17) -0.0102(16) 0.039(2) -0.041(3)
F89 0.103(3) 0.0413(18) 0.0531(18) -0.0169(15) 0.0228(18) -0.0374(18)
F90 0.093(3) 0.094(3) 0.092(3) -0.056(2) 0.045(2) -0.007(2)
C175 0.039(4) 0.076(5) 0.065(4) 0.017(4) -0.014(3) 0.020(4)
F91 0.101(4) 0.067(7) 0.084(9) 0.034(5) 0.006(4) 0.019(5)
F92 0.099(6) 0.100(7) 0.090(5) 0.044(5) -0.057(5) -0.012(5)
F93 0.114(5) 0.053(4) 0.095(4) 0.022(3) 0.002(4) 0.027(3)
C178 0.039(4) 0.076(5) 0.065(4) 0.017(4) -0.014(3) 0.020(4)
F91A 0.101(4) 0.067(7) 0.084(9) 0.034(5) 0.006(4) 0.019(5)
F92A 0.099(6) 0.100(7) 0.090(5) 0.044(5) -0.057(5) -0.012(5)
F93A 0.114(5) 0.053(4) 0.095(4) 0.022(3) 0.002(4) 0.027(3)
C176 0.027(3) 0.053(5) 0.111(6) -0.047(5) 0.027(3) -0.016(3)
F94 0.058(5) 0.097(6) 0.104(6) -0.032(5) 0.051(4) -0.023(4)
F95 0.093(9) 0.087(4) 0.186(15) -0.055(5) 0.093(10) -0.051(4)
F96 0.029(2) 0.132(7) 0.150(7) 0.000(4) 0.038(4) 0.009(3)
C177 0.027(3) 0.053(5) 0.111(6) -0.047(5) 0.027(3) -0.016(3)
F94A 0.058(5) 0.097(6) 0.104(6) -0.032(5) 0.051(4) -0.023(4)
F95A 0.093(9) 0.087(4) 0.186(15) -0.055(5) 0.093(10) -0.051(4)
F96A 0.029(2) 0.132(7) 0.150(7) 0.000(4) 0.038(4) 0.009(3)
C145 0.0243(18) 0.019(2) 0.026(2) -0.0021(17) 0.0066(17) -0.0048(15)
C146 0.0260(19) 0.036(3) 0.033(2) -0.0036(19) 0.0081(17) -0.0017(18)
C147 0.036(2) 0.030(3) 0.050(3) -0.009(2) 0.022(2) -0.0071(19)
C148 0.044(3) 0.050(3) 0.047(3) -0.028(2) 0.030(2) -0.024(2)
C149 0.044(2) 0.051(3) 0.028(2) -0.013(2) 0.009(2) -0.018(2)
C150 0.0256(19) 0.037(3) 0.034(2) -0.007(2) 0.0080(18) -0.0026(18)
C151 0.043(3) 0.055(4) 0.070(4) -0.020(3) 0.030(3) 0.000(3)
C152 0.049(3) 0.120(6) 0.037(3) -0.010(4) 0.004(3) -0.018(4)
C153 0.0228(17) 0.022(2) 0.026(2) -0.0023(17) 0.0068(16) 0.0026(16)
C154 0.0178(16) 0.023(2) 0.030(2) -0.0031(18) 0.0049(16) 0.0001(16)
C155 0.0245(18) 0.027(2) 0.028(2) -0.0012(17) 0.0113(17) 0.0061(16)
C156 0.032(2) 0.023(2) 0.031(2) 0.0031(18) 0.0169(18) 0.0000(17)
C157 0.036(2) 0.023(2) 0.032(2) -0.0047(18) 0.0160(19) -0.0060(18)
C158 0.031(2) 0.025(2) 0.028(2) -0.0036(18) 0.0119(18) 0.0010(17)
C159 0.036(2) 0.026(2) 0.032(2) 0.000(2) 0.0042(18) 0.0022(19)
C160 0.068(3) 0.030(3) 0.040(3) -0.007(2) 0.019(2) -0.016(2)
C161 0.0209(17) 0.023(2) 0.023(2) 0.0075(17) 0.0013(15) 0.0043(16)
C162 0.0220(18) 0.026(2) 0.025(2) 0.0006(17) 0.0034(16) 0.0051(16)
C163 0.0219(18) 0.030(2) 0.036(2) 0.0090(19) 0.0059(17) -0.0021(17)
C164 0.035(2) 0.030(3) 0.036(2) 0.005(2) 0.0022(19) -0.0111(19)
C165 0.040(2) 0.024(2) 0.033(2) 0.001(2) 0.0046(19) -0.0025(19)
C166 0.032(2) 0.021(2) 0.027(2) 0.0060(18) 0.0100(17) 0.0023(17)
C167 0.031(2) 0.036(3) 0.043(3) 0.009(2) 0.009(2) -0.009(2)
C168 0.073(4) 0.039(3) 0.036(3) -0.007(2) 0.020(3) -0.019(3)
C169 0.0255(19) 0.027(2) 0.023(2) -0.0058(18) 0.0016(16) 0.0006(17)
C170 0.0258(19) 0.030(2) 0.035(2) 0.001(2) 0.0035(18) 0.0022(18)
C171 0.039(2) 0.039(3) 0.044(3) -0.005(2) -0.004(2) 0.009(2)
C172 0.025(2) 0.052(3) 0.065(3) -0.013(3) 0.000(2) 0.011(2)
C173 0.027(2) 0.048(3) 0.056(3) -0.020(3) 0.014(2) -0.001(2)
C174 0.0219(19) 0.033(3) 0.044(3) -0.012(2) 0.0103(18) -0.0027(18)
Cl1A 0.109(5) 0.076(5) 0.062(4) 0.019(3) 0.033(4) 0.002(4)
C1A 0.109(5) 0.076(5) 0.062(4) 0.019(3) 0.033(4) 0.002(4)
Cl2A 0.109(5) 0.076(5) 0.062(4) 0.019(3) 0.033(4) 0.002(4)
Cl1B 0.109(5) 0.076(5) 0.062(4) 0.019(3) 0.033(4) 0.002(4)
C1B 0.109(5) 0.076(5) 0.062(4) 0.019(3) 0.033(4) 0.002(4)
Cl2B 0.109(5) 0.076(5) 0.062(4) 0.019(3) 0.033(4) 0.002(4)

loop_
_atom_type_symbol
_atom_type_description
_atom_type_scat_dispersion_real
_atom_type_scat_dispersion_imag
_atom_type_scat_source
C C 0.0033 0.0016 'International Tables Vol C Tables 4.2.6.8 and 6.1.1.4'
H H 0.0000 0.0000 'International Tables Vol C Tables 4.2.6.8 and 6.1.1.4'
B B 0.0013 0.0007 'International Tables Vol C Tables 4.2.6.8 and 6.1.1.4'
N N 0.0061 0.0033 'International Tables Vol C Tables 4.2.6.8 and 6.1.1.4'
O O 0.0106 0.0060 'International Tables Vol C Tables 4.2.6.8 and 6.1.1.4'
F F 0.0171 0.0103 'International Tables Vol C Tables 4.2.6.8 and 6.1.1.4'
Rh Rh -1.1178 0.9187 'International Tables Vol C Tables 4.2.6.8 and 6.1.1.4'
Cl Cl 0.1484 0.1585 'International Tables Vol C Tables 4.2.6.8 and 6.1.1.4'

loop_
_geom_angle_atom_site_label_1
_geom_angle_atom_site_label_2
_geom_angle_atom_site_label_3
_geom_angle
C1 Rh1 C2 87.7(3)
C1 Rh1 N1 91.0(2)
C2 Rh1 N1 177.7(2)
C1 Rh1 N3 175.2(2)
C2 Rh1 N3 93.5(2)
N1 Rh1 N3 88.04(15)
C16 Rh2 C17 90.2(2)
C16 Rh2 N5 174.7(2)
C17 Rh2 N5 90.67(17)
C16 Rh2 N7 90.8(2)
C17 Rh2 N7 178.93(19)
N5 Rh2 N7 88.32(14)
C3 N1 N2 105.8(4)
C3 N1 Rh1 130.9(4)
N2 N1 Rh1 123.2(3)
C5 N2 N1 110.2(4)
C5 N2 C9 127.2(4)
N1 N2 C9 122.4(3)
C6 N3 N4 104.3(4)
C6 N3 Rh1 132.4(4)
N4 N3 Rh1 121.9(3)
C8 N4 N3 111.5(4)
C8 N4 C9 125.7(4)
N3 N4 C9 120.6(4)
C18 N5 N6 104.9(3)
C18 N5 Rh2 130.8(3)
N6 N5 Rh2 122.8(3)
C20 N6 N5 110.9(4)
C20 N6 C24 128.3(3)
N5 N6 C24 120.7(3)
C21 N7 N8 104.7(4)
C21 N7 Rh2 132.1(3)
N8 N7 Rh2 122.7(3)
C23 N8 N7 110.7(4)
C23 N8 C24 127.8(4)
N7 N8 C24 120.4(3)
O1 C1 Rh1 176.7(7)
O2 C2 Rh1 177.7(6)
N1 C3 C4 109.8(5)
N1 C3 H3 125.1
C4 C3 H3 125.1
C5 C4 C3 106.5(4)
C5 C4 H4 126.8
C3 C4 H4 126.8
C4 C5 N2 107.7(5)
C4 C5 H5 126.2
N2 C5 H5 126.2
N3 C6 C7 111.6(5)
N3 C6 H6 124.2
C7 C6 H6 124.2
C6 C7 C8 106.4(5)
C6 C7 H7 126.8
C8 C7 H7 126.8
N4 C8 C7 106.1(5)
N4 C8 H8 127.0
C7 C8 H8 127.0
N2 C9 N4 110.1(4)
N2 C9 C10 114.5(4)
N4 C9 C10 111.6(3)
N2 C9 H9 106.7
N4 C9 H9 106.7
C10 C9 H9 106.7
C15 C10 C11 119.3(4)
C15 C10 C9 118.8(4)
C11 C10 C9 121.5(4)
C12 C11 C10 120.0(4)
C12 C11 H11 120.0
C10 C11 H11 120.0
C11 C12 C13 120.1(4)
C11 C12 H12 119.9
C13 C12 H12 119.9
C14 C13 C12 120.4(4)
C14 C13 H13 119.8
C12 C13 H13 119.8
C13 C14 C15 118.9(4)
C13 C14 C24 122.6(4)
C15 C14 C24 118.2(4)
C10 C15 C14 121.4(4)
C10 C15 H15 119.3
C14 C15 H15 119.3
O3 C16 Rh2 174.6(6)
O4 C17 Rh2 178.1(4)
N5 C18 C19 111.9(4)
N5 C18 H18 124.1
C19 C18 H18 124.1
C20 C19 C18 104.2(4)
C20 C19 H19 127.9
C18 C19 H19 127.9
N6 C20 C19 108.2(4)
N6 C20 H20 125.9
C19 C20 H20 125.9
N7 C21 C22 111.2(4)
N7 C21 H21 124.4
C22 C21 H21 124.4
C23 C22 C21 105.6(4)
C23 C22 H22 127.2
C21 C22 H22 127.2
N8 C23 C22 107.7(5)
N8 C23 H23 126.1
C22 C23 H23 126.1
N8 C24 N6 109.9(3)
N8 C24 C14 111.8(3)
N6 C24 C14 113.2(3)
N8 C24 H24 107.2
N6 C24 H24 107.2
C14 C24 H24 107.2
C73 B1 C49 104.0(3)
C73 B1 C57 114.2(3)
C49 B1 C57 111.9(3)
C73 B1 C65 111.6(3)
C49 B1 C65 110.0(3)
C57 B1 C65 105.1(3)
C50 C49 C54 116.0(4)
C50 C49 B1 121.4(3)
C54 C49 B1 122.4(3)
C49 C50 C51 121.4(4)
C49 C50 H50 119.3
C51 C50 H50 119.3
C52 C51 C50 121.0(4)
C52 C51 C55 118.8(4)
C50 C51 C55 120.2(4)
C53 C52 C51 118.8(4)
C53 C52 H52 120.6
C51 C52 H52 120.6
C52 C53 C54 120.1(4)
C52 C53 C56 119.0(4)
C54 C53 C56 120.9(4)
C53 C54 C49 122.7(4)
C53 C54 H54 118.7
C49 C54 H54 118.7
F3 C55 F1 108.9(5)
F3 C55 F2 102.8(5)
F1 C55 F2 103.2(5)
F3 C55 C51 113.1(5)
F1 C55 C51 115.5(4)
F2 C55 C51 112.1(4)
F6 C56 F5 105.1(4)
F6 C56 F4 102.1(4)
F5 C56 F4 109.4(4)
F6 C56 C53 113.6(4)
F5 C56 C53 112.9(4)
F4 C56 C53 113.0(4)
C62 C57 C58 115.2(4)
C62 C57 B1 124.6(3)
C58 C57 B1 120.2(3)
C59 C58 C57 122.7(4)
C59 C58 H58 118.6
C57 C58 H58 118.6
C58 C59 C60 120.6(4)
C58 C59 C63 119.4(4)
C60 C59 C63 120.0(4)
C59 C60 C61 117.8(4)
C59 C60 H60 121.1
C61 C60 H60 121.1
C62 C61 C60 120.7(4)
C62 C61 C64 121.6(4)
C60 C61 C64 117.7(4)
C61 C62 C57 122.9(3)
C61 C62 H62 118.6
C57 C62 H62 118.6
F7 C63 F8 103.8(5)
F7 C63 F9 108.6(5)
F8 C63 F9 104.6(4)
F7 C63 C59 111.7(4)
F8 C63 C59 113.3(4)
F9 C63 C59 114.1(4)
F12 C64 F11 105.6(4)
F12 C64 F10 107.4(5)
F11 C64 F10 105.0(4)
F12 C64 C61 114.0(4)
F11 C64 C61 112.4(4)
F10 C64 C61 111.8(4)
C70 C65 C66 116.2(3)
C70 C65 B1 120.4(3)
C66 C65 B1 123.3(3)
C65 C66 C67 122.1(3)
C65 C66 H66 118.9
C67 C66 H66 118.9
C66 C67 C68 120.6(4)
C66 C67 C71 121.5(4)
C68 C67 C71 117.9(4)
C69 C68 C67 117.8(4)
C69 C68 H68 121.1
C67 C68 H68 121.1
C68 C69 C70 120.4(4)
C68 C69 C72 118.0(4)
C70 C69 C72 121.6(4)
C65 C70 C69 122.8(4)
C65 C70 H70 118.6
C69 C70 H70 118.6
F14 C71 F13 107.6(4)
F14 C71 F15 105.4(4)
F13 C71 F15 104.5(4)
F14 C71 C67 113.4(4)
F13 C71 C67 113.8(4)
F15 C71 C67 111.4(3)
F17 C72 F16 111.4(5)
F17 C72 F18 103.1(4)
F16 C72 F18 103.4(4)
F17 C72 C69 113.8(5)
F16 C72 C69 113.6(4)
F18 C72 C69 110.5(5)
C74 C73 C78 116.0(3)
C74 C73 B1 119.3(3)
C78 C73 B1 124.0(4)
C73 C74 C75 122.3(4)
C73 C74 H74 118.8
C75 C74 H74 118.8
C76 C75 C74 120.0(4)
C76 C75 C79 121.4(4)
C74 C75 C79 118.5(4)
C75 C76 C77 118.9(4)
C75 C76 H76 120.6
C77 C76 H76 120.6
C76 C77 C78 121.5(4)
C76 C77 C80 120.0(4)
C78 C77 C80 118.4(4)
C77 C78 C73 121.3(4)
C77 C78 H78 119.3
C73 C78 H78 119.3
F20 C79 F19 106.2(4)
F20 C79 F21 106.0(4)
F19 C79 F21 104.5(4)
F20 C79 C75 114.3(4)
F19 C79 C75 112.6(4)
F21 C79 C75 112.5(4)
F23 C80 F22 104.5(6)
F23 C80 F24 109.6(5)
F22 C80 F24 104.0(4)
F23 C80 C77 113.3(4)
F22 C80 C77 113.4(4)
F24 C80 C77 111.5(5)
C97 B2 C89 111.8(3)
C97 B2 C81 104.1(3)
C89 B2 C81 111.7(3)
C97 B2 C105 111.0(3)
C89 B2 C105 105.1(3)
C81 B2 C105 113.3(3)
C86 C81 C82 114.9(4)
C86 C81 B2 124.2(4)
C82 C81 B2 120.5(3)
C83 C82 C81 122.3(4)
C83 C82 H82 118.8
C81 C82 H82 118.8
C82 C83 C84 121.0(4)
C82 C83 C87 119.6(4)
C84 C83 C87 119.4(4)
C85 C84 C83 117.6(4)
C85 C84 H84 121.2
C83 C84 H84 121.2
C84 C85 C86 121.9(4)
C84 C85 C88 119.6(5)
C86 C85 C88 118.5(5)
C85 C86 C81 122.2(4)
C85 C86 H86 118.9
C81 C86 H86 118.9
F25 C87 F27 113.3(7)
F25A C87 F27A 106.0(13)
F25A C87 F26A 101.2(14)
F27A C87 F26A 93.7(13)
F25 C87 F26 101.0(7)
F27 C87 F26 100.8(5)
F25 C87 C83 114.0(5)
F27 C87 C83 116.0(6)
F25A C87 C83 120.9(8)
F27A C87 C83 121.4(7)
F26A C87 C83 108.3(7)
F26 C87 C83 109.6(5)
F29 C88 F30 106.9(5)
F29 C88 F28 104.5(7)
F30 C88 F28 104.7(5)
F29 C88 C85 113.4(5)
F30 C88 C85 114.4(6)
F28 C88 C85 112.1(5)
C90 C89 C94 115.7(3)
C90 C89 B2 124.0(3)
C94 C89 B2 120.2(3)
C91 C90 C89 122.4(3)
C91 C90 H90 118.8
C89 C90 H90 118.8
C92 C91 C90 121.1(4)
C92 C91 C95 121.2(4)
C90 C91 C95 117.8(3)
C91 C92 C93 117.7(4)
C91 C92 H92 121.1
C93 C92 H92 121.1
C92 C93 C94 121.2(4)
C92 C93 C96 118.3(4)
C94 C93 C96 120.5(4)
C93 C94 C89 121.8(4)
C93 C94 H94 119.1
C89 C94 H94 119.1
F33 C95 F31 106.6(4)
F33 C95 F32 105.7(4)
F31 C95 F32 105.5(4)
F33 C95 C91 113.7(4)
F31 C95 C91 113.2(4)
F32 C95 C91 111.5(4)
F35 C96 F36 106.1(5)
F35 C96 F34 107.0(5)
F36 C96 F34 103.0(5)
F35 C96 C93 113.7(5)
F36 C96 C93 113.5(4)
F34 C96 C93 112.7(4)
C98 C97 C102 115.4(4)
C98 C97 B2 123.4(3)
C102 C97 B2 120.9(3)
C99 C98 C97 121.9(4)
C99 C98 H98 119.0
C97 C98 H98 119.0
C100 C99 C98 121.7(4)
C100 C99 C103 120.1(4)
C98 C99 C103 118.2(4)
C99 C100 C101 118.2(4)
C99 C100 H100 120.9
C101 C100 H100 120.9
C100 C101 C102 121.0(4)
C100 C101 C104 119.3(4)
C102 C101 C104 119.7(4)
C101 C102 C97 121.8(4)
C101 C102 H102 119.1
C97 C102 H102 119.1
F38 C103 F39 106.8(4)
F38 C103 F37 105.7(4)
F39 C103 F37 104.3(4)
F38 C103 C99 113.6(4)
F39 C103 C99 112.5(3)
F37 C103 C99 113.1(4)
F40 C104 F42 109.5(4)
F40 C104 F41 103.9(4)
F42 C104 F41 102.5(4)
F40 C104 C101 113.3(4)
F42 C104 C101 113.7(4)
F41 C104 C101 113.1(4)
C106 C105 C110 115.5(4)
C106 C105 B2 121.8(3)
C110 C105 B2 122.5(3)
C105 C106 C107 122.6(4)
C105 C106 H106 118.7
C107 C106 H106 118.7
C108 C107 C106 120.4(4)
C108 C107 C111 119.6(4)
C106 C107 C111 119.9(4)
C107 C108 C109 118.8(4)
C107 C108 H108 120.6
C109 C108 H108 120.6
C110 C109 C108 120.1(4)
C110 C109 C112 121.6(4)
C108 C109 C112 118.3(4)
C109 C110 C105 122.5(4)
C109 C110 H110 118.8
C105 C110 H110 118.8
F45 C111 F43 108.1(4)
F45 C111 F44 105.7(4)
F43 C111 F44 101.8(5)
F45 C111 C107 114.3(4)
F43 C111 C107 113.9(4)
F44 C111 C107 112.0(4)
F47 C112 F48 107.7(5)
F47 C112 F46 104.7(5)
F48 C112 F46 103.6(6)
F47 C112 C109 114.5(6)
F48 C112 C109 114.0(5)
F46 C112 C109 111.4(5)
C25 Rh3 C26 89.3(3)
C25 Rh3 N11 177.9(3)
C26 Rh3 N11 92.6(2)
C25 Rh3 N9 90.5(2)
C26 Rh3 N9 179.6(3)
N11 Rh3 N9 87.52(15)
C41 Rh4 C40 90.5(4)
C41 Rh4 N13 178.2(3)
C40 Rh4 N13 89.9(3)
C41 Rh4 N15 91.3(3)
C40 Rh4 N15 175.3(3)
N13 Rh4 N15 88.45(16)
C30 N9 N10 104.9(4)
C30 N9 Rh3 133.1(3)
N10 N9 Rh3 121.8(3)
C32 N10 N9 109.9(4)
C32 N10 C33 128.3(4)
N9 N10 C33 121.0(4)
C27 N11 N12 105.2(4)
C27 N11 Rh3 131.6(3)
N12 N11 Rh3 123.0(3)
C29 N12 N11 111.8(4)
C29 N12 C33 128.7(4)
N11 N12 C33 119.3(3)
N14 N13 C42 104.4(5)
N14 N13 Rh4 122.8(3)
C42 N13 Rh4 132.7(4)
N13 N14 C44 111.9(4)
N13 N14 C48 120.9(4)
C44 N14 C48 126.3(5)
C45 N15 N16 104.9(4)
C45 N15 Rh4 132.5(4)
N16 N15 Rh4 121.4(3)
C47 N16 N15 111.1(4)
C47 N16 C48 127.4(4)
N15 N16 C48 121.0(3)
O7 C25 Rh3 177.8(8)
O8 C26 Rh3 178.9(8)
N11 C27 C28 110.5(5)
N11 C27 H27 124.8
C28 C27 H27 124.8
C29 C28 C27 106.0(5)
C29 C28 H28 127.0
C27 C28 H28 127.0
N12 C29 C28 106.5(4)
N12 C29 H29 126.8
C28 C29 H29 126.8
N9 C30 C31 112.7(4)
N9 C30 H30 123.7
C31 C30 H30 123.7
C30 C31 C32 103.9(5)
C30 C31 H31 128.1
C32 C31 H31 128.1
N10 C32 C31 108.6(5)
N10 C32 H32 125.7
C31 C32 H32 125.7
N10 C33 N12 111.2(3)
N10 C33 C34 113.1(3)
N12 C33 C34 111.2(3)
N10 C33 H33 107.0
N12 C33 H33 107.0
C34 C33 H33 107.0
C35 C34 C39 119.2(4)
C35 C34 C33 121.7(4)
C39 C34 C33 118.9(3)
C34 C35 C36 120.6(4)
C34 C35 H35 119.7
C36 C35 H35 119.7
C37 C36 C35 119.5(4)
C37 C36 H36 120.3
C35 C36 H36 120.3
C36 C37 C38 120.6(4)
C36 C37 H37 119.7
C38 C37 H37 119.7
C39 C38 C37 119.6(4)
C39 C38 C48 121.0(4)
C37 C38 C48 119.2(4)
C38 C39 C34 120.5(4)
C38 C39 H39 119.8
C34 C39 H39 119.8
O5 C40 Rh4 177.4(7)
O6 C41 Rh4 179.7(9)
N13 C42 C43 109.9(6)
N13 C42 H42 125.0
C43 C42 H42 125.0
C44 C43 C42 106.9(6)
C44 C43 H43 126.5
C42 C43 H43 126.5
C43 C44 N14 106.8(6)
C43 C44 H44 126.6
N14 C44 H44 126.6
N15 C45 C46 111.4(5)
N15 C45 H45 124.3
C46 C45 H45 124.3
C47 C46 C45 105.9(5)
C47 C46 H46 127.1
C45 C46 H46 127.1
N16 C47 C46 106.7(4)
N16 C47 H47 126.7
C46 C47 H47 126.7
N14 C48 N16 110.1(4)
N14 C48 C38 112.6(3)
N16 C48 C38 111.6(4)
N14 C48 H48 107.5
N16 C48 H48 107.5
C38 C48 H48 107.5
C121 B3 C113 106.9(3)
C121 B3 C137 110.9(3)
C113 B3 C137 111.2(3)
C121 B3 C129 112.1(3)
C113 B3 C129 110.9(3)
C137 B3 C129 104.9(3)
C114 C113 C118 115.7(4)
C114 C113 B3 119.7(3)
C118 C113 B3 124.6(4)
C113 C114 C115 123.4(4)
C113 C114 H114 118.3
C115 C114 H114 118.3
C116 C115 C114 120.1(5)
C116 C115 C119 119.9(4)
C114 C115 C119 120.0(5)
C115 C116 C117 118.7(4)
C115 C116 H116 120.7
C117 C116 H116 120.7
C116 C117 C118 120.7(4)
C116 C117 C120 120.0(4)
C118 C117 C120 119.2(5)
C113 C118 C117 121.3(4)
C113 C118 H118 119.3
C117 C118 H118 119.3
F51 C119 F49 107.3(5)
F51 C119 F50 105.5(6)
F49 C119 F50 104.4(5)
F51 C119 C115 113.4(4)
F49 C119 C115 113.4(5)
F50 C119 C115 112.1(5)
F54 C120 F53 106.3(6)
F54 C120 F52 103.8(4)
F53 C120 F52 104.9(5)
F54 C120 C117 114.7(4)
F53 C120 C117 113.3(4)
F52 C120 C117 112.8(6)
C126 C121 C122 115.0(4)
C126 C121 B3 120.6(3)
C122 C121 B3 124.3(4)
C123 C122 C121 121.8(4)
C123 C122 H122 119.1
C121 C122 H122 119.1
C122 C123 C124 121.8(4)
C122 C123 C127 119.4(4)
C124 C123 C127 118.8(4)
C123 C124 C125 117.8(4)
C123 C124 H124 121.1
C125 C124 H124 121.1
C126 C125 C124 119.9(4)
C126 C125 C128 120.7(3)
C124 C125 C128 119.3(4)
C125 C126 C121 123.6(3)
C125 C126 H126 118.2
C121 C126 H126 118.2
F55 C127 F56 108.2(5)
F55 C127 F57 105.1(4)
F56 C127 F57 105.1(4)
F55 C127 C123 112.9(4)
F56 C127 C123 112.3(4)
F57 C127 C123 112.7(4)
F60 C128 F59 106.6(4)
F60 C128 F58 106.8(3)
F59 C128 F58 105.6(4)
F60 C128 C125 113.1(4)
F59 C128 C125 112.5(4)
F58 C128 C125 111.8(4)
C134 C129 C130 115.2(3)
C134 C129 B3 126.6(3)
C130 C129 B3 118.2(3)
C131 C130 C129 123.2(4)
C131 C130 H130 118.4
C129 C130 H130 118.4
C130 C131 C132 120.2(4)
C130 C131 C135 118.6(4)
C132 C131 C135 121.1(4)
C133 C132 C131 117.4(4)
C133 C132 H132 121.3
C131 C132 H132 121.3
C132 C133 C134 122.0(4)
C132 C133 C136 117.9(4)
C134 C133 C136 120.1(4)
C129 C134 C133 122.0(4)
C129 C134 H134 119.0
C133 C134 H134 119.0
F61 C135 F62 107.1(4)
F61 C135 F63 107.1(4)
F62 C135 F63 105.3(4)
F61 C135 C131 113.7(4)
F62 C135 C131 111.7(4)
F63 C135 C131 111.4(4)
F66 C136 F64 110.9(5)
F66 C136 F65 105.4(5)
F64 C136 F65 99.4(4)
F66 C136 C133 114.1(4)
F64 C136 C133 113.8(4)
F65 C136 C133 111.9(4)
C138 C137 C142 115.2(4)
C138 C137 B3 125.9(4)
C142 C137 B3 118.9(3)
C137 C138 C139 122.0(4)
C137 C138 H138 119.0
C139 C138 H138 119.0
C140 C139 C138 121.3(4)
C140 C139 C143 120.5(4)
C138 C139 C143 118.2(5)
C139 C140 C141 118.3(4)
C139 C140 H140 120.8
C141 C140 H140 120.8
C140 C141 C142 120.8(4)
C140 C141 C144 118.8(4)
C142 C141 C144 120.4(4)
C141 C142 C137 122.4(4)
C141 C142 H142 118.8
C137 C142 H142 118.8
F68 C143 F67 107.3(8)
F68 C143 F69 106.0(6)
F67 C143 F69 101.8(5)
F68 C143 C139 115.3(5)
F67 C143 C139 113.5(5)
F69 C143 C139 111.9(6)
F72 C144 F70 105.9(5)
F72 C144 F71 105.6(4)
F70 C144 F71 104.6(5)
F72 C144 C141 113.1(5)
F70 C144 C141 115.0(4)
F71 C144 C141 111.9(4)
C161 B4 C153 113.1(3)
C161 B4 C169 107.2(3)
C153 B4 C169 111.3(3)
C161 B4 C145 110.6(3)
C153 B4 C145 105.3(3)
C169 B4 C145 109.2(3)
F93 C175 F91 123.8(14)
F93 C175 F92 102.1(11)
F91 C175 F92 98.7(12)
F93 C175 C171 110.1(9)
F91 C175 C171 110.8(15)
F92 C175 C171 109.6(10)
F93A C178 F91A 107.1(8)
F93A C178 F92A 104.4(7)
F91A C178 F92A 102.9(9)
F93A C178 C171 116.2(7)
F91A C178 C171 115.4(8)
F92A C178 C171 109.4(8)
F96 C176 F95 102.5(18)
F96 C176 F94 107.1(11)
F95 C176 F94 104.1(19)
F96 C176 C173 116.7(9)
F95 C176 C173 119(3)
F94 C176 C173 106.6(9)
F96A C177 F95A 111.3(13)
F96A C177 F94A 107.4(7)
F95A C177 F94A 100.9(11)
F96A C177 C173 113.6(8)
F95A C177 C173 107.4(16)
F94A C177 C173 115.5(6)
C150 C145 C146 116.0(4)
C150 C145 B4 125.9(3)
C146 C145 B4 118.0(3)
C147 C146 C145 121.8(4)
C147 C146 H146 119.1
C145 C146 H146 119.1
C148 C147 C146 120.6(4)
C148 C147 C151 118.0(4)
C146 C147 C151 121.3(4)
C149 C148 C147 118.3(4)
C149 C148 H148 120.8
C147 C148 H148 120.8
C148 C149 C150 120.9(4)
C148 C149 C152 119.3(5)
C150 C149 C152 119.6(5)
C145 C150 C149 122.2(4)
C145 C150 H150 118.9
C149 C150 H150 118.9
F75 C151 F74 106.1(5)
F75 C151 F73 108.1(5)
F74 C151 F73 101.2(5)
F75 C151 C147 112.8(5)
F74 C151 C147 113.5(4)
F73 C151 C147 114.2(4)
F78 C152 F76 108.2(6)
F78 C152 F77 105.3(6)
F76 C152 F77 102.6(6)
F78 C152 C149 111.8(5)
F76 C152 C149 114.4(5)
F77 C152 C149 113.6(6)
C158 C153 C154 115.2(4)
C158 C153 B4 118.7(3)
C154 C153 B4 126.0(4)
C155 C154 C153 121.6(4)
C155 C154 H154 119.2
C153 C154 H154 119.2
C156 C155 C154 121.6(4)
C156 C155 C159 118.2(4)
C154 C155 C159 120.3(4)
C155 C156 C157 118.1(4)
C155 C156 H156 121.0
C157 C156 H156 121.0
C158 C157 C156 120.8(4)
C158 C157 C160 119.3(4)
C156 C157 C160 119.9(4)
C157 C158 C153 122.7(4)
C157 C158 H158 118.6
C153 C158 H158 118.6
F79 C159 F81 106.6(4)
F79 C159 F80 106.6(3)
F81 C159 F80 105.3(4)
F79 C159 C155 114.1(4)
F81 C159 C155 111.9(3)
F80 C159 C155 111.8(3)
F82 C160 F84 105.9(4)
F82 C160 F83 105.4(4)
F84 C160 F83 106.7(4)
F82 C160 C157 113.9(4)
F84 C160 C157 112.6(4)
F83 C160 C157 111.7(4)
C166 C161 C162 115.7(4)
C166 C161 B4 120.7(3)
C162 C161 B4 123.3(3)
C163 C162 C161 121.9(4)
C163 C162 H162 119.0
C161 C162 H162 119.0
C164 C163 C162 120.8(4)
C164 C163 C167 120.3(4)
C162 C163 C167 118.8(4)
C165 C164 C163 118.6(4)
C165 C164 H164 120.7
C163 C164 H164 120.7
C164 C165 C166 120.8(4)
C164 C165 C168 121.3(4)
C166 C165 C168 117.9(4)
C161 C166 C165 122.1(4)
C161 C166 H166 119.0
C165 C166 H166 119.0
F85 C167 F87 106.5(4)
F85 C167 F86 105.6(4)
F87 C167 F86 104.3(4)
F85 C167 C163 113.4(4)
F87 C167 C163 112.8(4)
F86 C167 C163 113.5(4)
F89 C168 F88 105.9(4)
F89 C168 F90 105.9(5)
F88 C168 F90 105.3(4)
F89 C168 C165 113.5(4)
F88 C168 C165 112.6(4)
F90 C168 C165 113.0(4)
C174 C169 C170 116.7(4)
C174 C169 B4 124.4(4)
C170 C169 B4 118.9(3)
C171 C170 C169 122.5(4)
C171 C170 H170 118.7
C169 C170 H170 118.7
C172 C171 C170 119.8(5)
C172 C171 C175 116.9(6)
C170 C171 C175 123.1(6)
C172 C171 C178 122.0(5)
C170 C171 C178 118.1(5)
C173 C172 C171 118.8(4)
C173 C172 H172 120.6
C171 C172 H172 120.6
C172 C173 C174 122.1(4)
C172 C173 C176 119.8(6)
C174 C173 C176 117.6(7)
C172 C173 C177 122.2(5)
C174 C173 C177 115.5(6)
C169 C174 C173 120.1(4)
C169 C174 H174 120.0
C173 C174 H174 120.0
Cl2A C1A Cl1A 122(3)
Cl2A C1A H1A 106.8
Cl1A C1A H1A 106.8
Cl2A C1A H1B 106.8
Cl1A C1A H1B 106.8
H1A C1A H1B 106.7
Cl2B C1B Cl1B 117(3)
Cl2B C1B H1C 108.1
Cl1B C1B H1C 108.1
Cl2B C1B H1D 108.1
Cl1B C1B H1D 108.1
H1C C1B H1D 107.3

loop_
_geom_bond_atom_site_label_1
_geom_bond_atom_site_label_2
_geom_bond_distance
Rh1 C1 1.852(7)
Rh1 C2 1.884(6)
Rh1 N1 2.068(4)
Rh1 N3 2.084(4)
Rh2 C16 1.860(5)
Rh2 C17 1.878(6)
Rh2 N5 2.071(3)
Rh2 N7 2.081(4)
O1 C1 1.134(7)
O2 C2 1.117(7)
O3 C16 1.114(6)
O4 C17 1.125(6)
N1 C3 1.347(6)
N1 N2 1.355(5)
N2 C5 1.355(6)
N2 C9 1.450(6)
N3 C6 1.345(6)
N3 N4 1.359(5)
N4 C8 1.351(6)
N4 C9 1.459(6)
N5 C18 1.323(6)
N5 N6 1.358(5)
N6 C20 1.327(6)
N6 C24 1.465(5)
N7 C21 1.344(6)
N7 N8 1.362(5)
N8 C23 1.343(6)
N8 C24 1.452(5)
C3 C4 1.383(8)
C3 H3 0.9500
C4 C5 1.352(7)
C4 H4 0.9500
C5 H5 0.9500
C6 C7 1.352(8)
C6 H6 0.9500
C7 C8 1.379(8)
C7 H7 0.9500
C8 H8 0.9500
C9 C10 1.522(6)
C9 H9 1.0000
C10 C15 1.381(6)
C10 C11 1.390(6)
C11 C12 1.372(6)
C11 H11 0.9500
C12 C13 1.400(6)
C12 H12 0.9500
C13 C14 1.374(6)
C13 H13 0.9500
C14 C15 1.386(6)
C14 C24 1.524(6)
C15 H15 0.9500
C18 C19 1.381(6)
C18 H18 0.9500
C19 C20 1.372(7)
C19 H19 0.9500
C20 H20 0.9500
C21 C22 1.370(8)
C21 H21 0.9500
C22 C23 1.363(7)
C22 H22 0.9500
C23 H23 0.9500
C24 H24 1.0000
B1 C73 1.645(5)
B1 C49 1.646(6)
B1 C57 1.648(6)
B1 C65 1.661(5)
F1 C55 1.315(6)
F2 C55 1.367(7)
F3 C55 1.276(6)
F4 C56 1.346(6)
F5 C56 1.323(6)
F6 C56 1.320(6)
F7 C63 1.298(6)
F8 C63 1.308(6)
F9 C63 1.314(6)
F10 C64 1.338(6)
F11 C64 1.335(6)
F12 C64 1.325(6)
F13 C71 1.324(5)
F14 C71 1.311(6)
F15 C71 1.366(5)
F16 C72 1.320(5)
F17 C72 1.290(7)
F18 C72 1.376(7)
F19 C79 1.334(6)
F20 C79 1.321(5)
F21 C79 1.334(6)
F22 C80 1.337(7)
F23 C80 1.301(7)
F24 C80 1.337(6)
C49 C50 1.395(6)
C49 C54 1.396(6)
C50 C51 1.396(6)
C50 H50 0.9500
C51 C52 1.384(6)
C51 C55 1.484(7)
C52 C53 1.372(6)
C52 H52 0.9500
C53 C54 1.393(6)
C53 C56 1.476(6)
C54 H54 0.9500
C57 C62 1.396(5)
C57 C58 1.402(5)
C58 C59 1.380(6)
C58 H58 0.9500
C59 C60 1.387(6)
C59 C63 1.496(6)
C60 C61 1.394(6)
C60 H60 0.9500
C61 C62 1.376(6)
C61 C64 1.490(6)
C62 H62 0.9500
C65 C70 1.380(5)
C65 C66 1.391(5)
C66 C67 1.395(5)
C66 H66 0.9500
C67 C68 1.399(6)
C67 C71 1.487(6)
C68 C69 1.382(6)
C68 H68 0.9500
C69 C70 1.398(5)
C69 C72 1.491(6)
C70 H70 0.9500
C73 C74 1.393(6)
C73 C78 1.409(5)
C74 C75 1.410(5)
C74 H74 0.9500
C75 C76 1.372(6)
C75 C79 1.476(7)
C76 C77 1.375(7)
C76 H76 0.9500
C77 C78 1.390(6)
C77 C80 1.505(6)
C78 H78 0.9500
B2 C97 1.628(6)
B2 C89 1.640(6)
B2 C81 1.641(5)
B2 C105 1.644(6)
F25 C87 1.272(8)
F26 C87 1.421(8)
F27 C87 1.287(7)
F25A C87 1.311(10)
F26A C87 1.312(10)
F27A C87 1.312(10)
F28 C88 1.348(8)
F29 C88 1.323(8)
F30 C88 1.335(7)
F31 C95 1.348(5)
F32 C95 1.365(5)
F33 C95 1.323(6)
F34 C96 1.341(6)
F35 C96 1.275(8)
F36 C96 1.333(6)
F37 C103 1.343(6)
F38 C103 1.299(5)
F39 C103 1.331(5)
F40 C104 1.307(5)
F41 C104 1.344(5)
F42 C104 1.334(6)
F43 C111 1.333(6)
F44 C111 1.336(6)
F45 C111 1.296(6)
F46 C112 1.352(8)
F47 C112 1.265(7)
F48 C112 1.319(7)
C81 C86 1.404(6)
C81 C82 1.411(6)
C82 C83 1.387(6)
C82 H82 0.9500
C83 C84 1.393(7)
C83 C87 1.475(7)
C84 C85 1.366(7)
C84 H84 0.9500
C85 C86 1.388(6)
C85 C88 1.481(7)
C86 H86 0.9500
C89 C90 1.399(5)
C89 C94 1.403(5)
C90 C91 1.398(5)
C90 H90 0.9500
C91 C92 1.382(5)
C91 C95 1.475(6)
C92 C93 1.389(6)
C92 H92 0.9500
C93 C94 1.401(6)
C93 C96 1.483(6)
C94 H94 0.9500
C97 C98 1.409(5)
C97 C102 1.412(6)
C98 C99 1.387(6)
C98 H98 0.9500
C99 C100 1.376(6)
C99 C103 1.492(6)
C100 C101 1.379(6)
C100 H100 0.9500
C101 C102 1.399(6)
C101 C104 1.479(6)
C102 H102 0.9500
C105 C106 1.393(6)
C105 C110 1.404(6)
C106 C107 1.395(6)
C106 H106 0.9500
C107 C108 1.365(6)
C107 C111 1.491(6)
C108 C109 1.403(6)
C108 H108 0.9500
C109 C110 1.378(6)
C109 C112 1.490(7)
C110 H110 0.9500
Rh3 C25 1.848(6)
Rh3 C26 1.870(8)
Rh3 N11 2.076(4)
Rh3 N9 2.077(4)
Rh4 C41 1.780(12)
Rh4 C40 1.857(6)
Rh4 N13 2.072(5)
Rh4 N15 2.076(4)
O5 C40 1.127(7)
O6 C41 1.197(11)
O7 C25 1.139(7)
O8 C26 1.125(8)
N9 C30 1.329(6)
N9 N10 1.366(5)
N10 C32 1.339(6)
N10 C33 1.420(5)
N11 C27 1.327(6)
N11 N12 1.363(5)
N12 C29 1.329(6)
N12 C33 1.469(5)
N13 N14 1.343(6)
N13 C42 1.362(8)
N14 C44 1.355(7)
N14 C48 1.445(6)
N15 C45 1.329(7)
N15 N16 1.353(5)
N16 C47 1.351(6)
N16 C48 1.457(6)
C27 C28 1.383(8)
C27 H27 0.9500
C28 C29 1.377(7)
C28 H28 0.9500
C29 H29 0.9500
C30 C31 1.368(8)
C30 H30 0.9500
C31 C32 1.379(7)
C31 H31 0.9500
C32 H32 0.9500
C33 C34 1.533(6)
C33 H33 1.0000
C34 C35 1.378(6)
C34 C39 1.401(6)
C35 C36 1.399(6)
C35 H35 0.9500
C36 C37 1.375(6)
C36 H36 0.9500
C37 C38 1.393(6)
C37 H37 0.9500
C38 C39 1.380(6)
C38 C48 1.530(6)
C39 H39 0.9500
C42 C43 1.381(10)
C42 H42 0.9500
C43 C44 1.343(9)
C43 H43 0.9500
C44 H44 0.9500
C45 C46 1.368(8)
C45 H45 0.9500
C46 C47 1.365(7)
C46 H46 0.9500
C47 H47 0.9500
C48 H48 1.0000
B3 C121 1.622(6)
B3 C113 1.639(5)
B3 C137 1.646(6)
B3 C129 1.652(6)
F49 C119 1.315(6)
F50 C119 1.329(7)
F51 C119 1.305(7)
F52 C120 1.332(6)
F53 C120 1.307(6)
F54 C120 1.304(7)
F55 C127 1.306(6)
F56 C127 1.308(6)
F57 C127 1.329(6)
F58 C128 1.340(5)
F59 C128 1.338(5)
F60 C128 1.324(5)
F61 C135 1.329(6)
F62 C135 1.347(5)
F63 C135 1.347(5)
F64 C136 1.299(6)
F65 C136 1.356(6)
F66 C136 1.250(6)
F67 C143 1.281(7)
F68 C143 1.215(8)
F69 C143 1.333(7)
F70 C144 1.337(6)
F71 C144 1.348(6)
F72 C144 1.327(6)
C113 C114 1.389(6)
C113 C118 1.404(6)
C114 C115 1.395(6)
C114 H114 0.9500
C115 C116 1.375(7)
C115 C119 1.495(7)
C116 C117 1.388(7)
C116 H116 0.9500
C117 C118 1.409(6)
C117 C120 1.482(7)
C118 H118 0.9500
C121 C126 1.398(6)
C121 C122 1.412(5)
C122 C123 1.379(6)
C122 H122 0.9500
C123 C124 1.384(6)
C123 C127 1.509(6)
C124 C125 1.397(6)
C124 H124 0.9500
C125 C126 1.382(6)
C125 C128 1.496(6)
C126 H126 0.9500
C129 C134 1.389(5)
C129 C130 1.405(6)
C130 C131 1.389(6)
C130 H130 0.9500
C131 C132 1.391(6)
C131 C135 1.492(6)
C132 C133 1.382(6)
C132 H132 0.9500
C133 C134 1.389(6)
C133 C136 1.496(6)
C134 H134 0.9500
C137 C138 1.396(6)
C137 C142 1.409(6)
C138 C139 1.397(6)
C138 H138 0.9500
C139 C140 1.367(7)
C139 C143 1.498(7)
C140 C141 1.379(6)
C140 H140 0.9500
C141 C142 1.385(6)
C141 C144 1.493(7)
C142 H142 0.9500
B4 C161 1.634(6)
B4 C153 1.637(6)
B4 C169 1.644(6)
B4 C145 1.653(5)
F73 C151 1.353(7)
F74 C151 1.329(7)
F75 C151 1.284(6)
F76 C152 1.309(6)
F77 C152 1.316(9)
F78 C152 1.303(8)
F79 C159 1.315(5)
F80 C159 1.342(5)
F81 C159 1.338(5)
F82 C160 1.324(6)
F83 C160 1.335(6)
F84 C160 1.334(5)
F85 C167 1.297(6)
F86 C167 1.318(5)
F87 C167 1.305(5)
F88 C168 1.329(6)
F89 C168 1.327(6)
F90 C168 1.349(7)
C175 F93 1.305(9)
C175 F91 1.348(9)
C175 F92 1.381(9)
C175 C171 1.498(9)
C178 F93A 1.305(9)
C178 F91A 1.348(8)
C178 F92A 1.381(9)
C178 C171 1.502(8)
C176 F96 1.316(9)
C176 F95 1.339(11)
C176 F94 1.344(9)
C176 C173 1.511(8)
C177 F96A 1.316(9)
C177 F95A 1.339(11)
C177 F94A 1.344(9)
C177 C173 1.511(7)
C145 C150 1.374(6)
C145 C146 1.411(5)
C146 C147 1.384(6)
C146 H146 0.9500
C147 C148 1.382(7)
C147 C151 1.496(7)
C148 C149 1.372(7)
C148 H148 0.9500
C149 C150 1.396(6)
C149 C152 1.490(7)
C150 H150 0.9500
C153 C158 1.406(6)
C153 C154 1.410(5)
C154 C155 1.397(6)
C154 H154 0.9500
C155 C156 1.366(6)
C155 C159 1.501(6)
C156 C157 1.396(6)
C156 H156 0.9500
C157 C158 1.376(6)
C157 C160 1.498(6)
C158 H158 0.9500
C161 C166 1.395(6)
C161 C162 1.409(5)
C162 C163 1.394(6)
C162 H162 0.9500
C163 C164 1.381(6)
C163 C167 1.490(5)
C164 C165 1.374(6)
C164 H164 0.9500
C165 C166 1.402(6)
C165 C168 1.491(6)
C166 H166 0.9500
C169 C174 1.399(6)
C169 C170 1.407(6)
C170 C171 1.394(6)
C170 H170 0.9500
C171 C172 1.389(7)
C172 C173 1.365(8)
C172 H172 0.9500
C173 C174 1.414(6)
C174 H174 0.9500
Cl1A C1A 1.66(2)
C1A Cl2A 1.66(2)
C1A H1A 0.9900
C1A H1B 0.9900
Cl1B C1B 1.66(2)
C1B Cl2B 1.66(2)
C1B H1C 0.9900
C1B H1D 0.9900

loop_
_geom_torsion_atom_site_label_1
_geom_torsion_atom_site_label_2
_geom_torsion_atom_site_label_3
_geom_torsion_atom_site_label_4
_geom_torsion
C1 Rh1 N1 C3 -22.3(5)
N3 Rh1 N1 C3 152.9(4)
C1 Rh1 N1 N2 158.2(4)
N3 Rh1 N1 N2 -26.6(3)
C3 N1 N2 C5 1.8(5)
Rh1 N1 N2 C5 -178.6(3)
C3 N1 N2 C9 176.1(4)
Rh1 N1 N2 C9 -4.2(5)
C2 Rh1 N3 C6 33.4(5)
N1 Rh1 N3 C6 -148.3(5)
C2 Rh1 N3 N4 -161.9(4)
N1 Rh1 N3 N4 16.3(3)
C6 N3 N4 C8 -2.7(5)
Rh1 N3 N4 C8 -171.1(3)
C6 N3 N4 C9 -166.7(4)
Rh1 N3 N4 C9 24.9(5)
C17 Rh2 N5 C18 36.9(4)
N7 Rh2 N5 C18 -142.7(4)
C17 Rh2 N5 N6 -159.1(3)
N7 Rh2 N5 N6 21.2(3)
C18 N5 N6 C20 -0.5(5)
Rh2 N5 N6 C20 -168.0(3)
C18 N5 N6 C24 -177.1(4)
Rh2 N5 N6 C24 15.4(5)
C16 Rh2 N7 C21 -24.8(5)
N5 Rh2 N7 C21 150.0(4)
C16 Rh2 N7 N8 164.3(4)
N5 Rh2 N7 N8 -20.9(3)
C21 N7 N8 C23 1.5(5)
Rh2 N7 N8 C23 174.6(3)
C21 N7 N8 C24 170.5(4)
Rh2 N7 N8 C24 -16.5(5)
N2 N1 C3 C4 -0.7(6)
Rh1 N1 C3 C4 179.8(3)
N1 C3 C4 C5 -0.7(6)
C3 C4 C5 N2 1.8(6)
N1 N2 C5 C4 -2.3(5)
C9 N2 C5 C4 -176.3(4)
N4 N3 C6 C7 3.0(6)
Rh1 N3 C6 C7 169.6(4)
N3 C6 C7 C8 -2.2(7)
N3 N4 C8 C7 1.5(6)
C9 N4 C8 C7 164.5(5)
C6 C7 C8 N4 0.4(6)
C5 N2 C9 N4 -133.1(5)
N1 N2 C9 N4 53.6(5)
C5 N2 C9 C10 100.2(5)
N1 N2 C9 C10 -73.1(5)
C8 N4 C9 N2 132.9(5)
N3 N4 C9 N2 -65.4(5)
C8 N4 C9 C10 -98.8(5)
N3 N4 C9 C10 62.8(5)
N2 C9 C10 C15 166.6(3)
N4 C9 C10 C15 40.7(5)
N2 C9 C10 C11 -21.2(6)
N4 C9 C10 C11 -147.1(4)
C15 C10 C11 C12 0.1(6)
C9 C10 C11 C12 -172.1(4)
C10 C11 C12 C13 0.6(6)
C11 C12 C13 C14 -0.2(6)
C12 C13 C14 C15 -0.8(5)
C12 C13 C14 C24 172.6(3)
C11 C10 C15 C14 -1.2(6)
C9 C10 C15 C14 171.2(4)
C13 C14 C15 C10 1.5(5)
C24 C14 C15 C10 -172.2(3)
N6 N5 C18 C19 0.2(5)
Rh2 N5 C18 C19 166.3(3)
N5 C18 C19 C20 0.1(5)
N5 N6 C20 C19 0.6(5)
C24 N6 C20 C19 176.8(4)
C18 C19 C20 N6 -0.4(5)
N8 N7 C21 C22 -1.3(5)
Rh2 N7 C21 C22 -173.4(3)
N7 C21 C22 C23 0.6(6)
N7 N8 C23 C22 -1.2(5)
C24 N8 C23 C22 -169.1(4)
C21 C22 C23 N8 0.3(6)
C23 N8 C24 N6 -130.7(4)
N7 N8 C24 N6 62.4(5)
C23 N8 C24 C14 102.8(5)
N7 N8 C24 C14 -64.1(5)
C20 N6 C24 N8 122.0(4)
N5 N6 C24 N8 -62.0(4)
C20 N6 C24 C14 -112.3(4)
N5 N6 C24 C14 63.7(4)
C13 C14 C24 N8 148.1(3)
C15 C14 C24 N8 -38.5(5)
C13 C14 C24 N6 23.4(5)
C15 C14 C24 N6 -163.2(3)
C73 B1 C49 C50 77.1(4)
C57 B1 C49 C50 -159.1(3)
C65 B1 C49 C50 -42.6(4)
C73 B1 C49 C54 -97.9(4)
C57 B1 C49 C54 25.9(5)
C65 B1 C49 C54 142.4(3)
C54 C49 C50 C51 -2.0(5)
B1 C49 C50 C51 -177.3(3)
C49 C50 C51 C52 -0.3(6)
C49 C50 C51 C55 178.3(4)
C50 C51 C52 C53 1.2(6)
C55 C51 C52 C53 -177.4(4)
C51 C52 C53 C54 0.2(6)
C51 C52 C53 C56 -177.2(4)
C52 C53 C54 C49 -2.6(6)
C56 C53 C54 C49 174.7(4)
C50 C49 C54 C53 3.4(5)
B1 C49 C54 C53 178.7(3)
C52 C51 C55 F3 -66.1(7)
C50 C51 C55 F3 115.3(6)
C52 C51 C55 F1 167.4(4)
C50 C51 C55 F1 -11.2(7)
C52 C51 C55 F2 49.6(6)
C50 C51 C55 F2 -129.0(5)
C52 C53 C56 F6 44.6(6)
C54 C53 C56 F6 -132.8(4)
C52 C53 C56 F5 -75.0(5)
C54 C53 C56 F5 107.7(5)
C52 C53 C56 F4 160.3(4)
C54 C53 C56 F4 -17.1(6)
C73 B1 C57 C62 -27.1(5)
C49 B1 C57 C62 -144.9(3)
C65 B1 C57 C62 95.6(4)
C73 B1 C57 C58 155.8(3)
C49 B1 C57 C58 37.9(5)
C65 B1 C57 C58 -81.5(4)
C62 C57 C58 C59 1.4(5)
B1 C57 C58 C59 178.8(4)
C57 C58 C59 C60 0.5(6)
C57 C58 C59 C63 179.1(4)
C58 C59 C60 C61 -1.7(6)
C63 C59 C60 C61 179.7(4)
C59 C60 C61 C62 0.8(6)
C59 C60 C61 C64 178.9(4)
C60 C61 C62 C57 1.2(6)
C64 C61 C62 C57 -176.8(4)
C58 C57 C62 C61 -2.3(5)
B1 C57 C62 C61 -179.6(4)
C58 C59 C63 F7 47.0(7)
C60 C59 C63 F7 -134.4(5)
C58 C59 C63 F8 -69.8(6)
C60 C59 C63 F8 108.8(5)
C58 C59 C63 F9 170.6(4)
C60 C59 C63 F9 -10.8(7)
C62 C61 C64 F12 -9.4(7)
C60 C61 C64 F12 172.5(4)
C62 C61 C64 F11 -129.6(4)
C60 C61 C64 F11 52.4(6)
C62 C61 C64 F10 112.7(5)
C60 C61 C64 F10 -65.4(6)
C73 B1 C65 C70 -152.6(4)
C49 B1 C65 C70 -37.6(5)
C57 B1 C65 C70 83.1(4)
C73 B1 C65 C66 31.5(5)
C49 B1 C65 C66 146.5(4)
C57 B1 C65 C66 -92.8(4)
C70 C65 C66 C67 1.9(6)
B1 C65 C66 C67 178.0(4)
C65 C66 C67 C68 -1.7(6)
C65 C66 C67 C71 178.3(4)
C66 C67 C68 C69 -0.4(6)
C71 C67 C68 C69 179.6(4)
C67 C68 C69 C70 2.1(7)
C67 C68 C69 C72 -177.2(5)
C66 C65 C70 C69 -0.2(6)
B1 C65 C70 C69 -176.3(4)
C68 C69 C70 C65 -1.9(7)
C72 C69 C70 C65 177.4(5)
C66 C67 C71 F14 -106.4(5)
C68 C67 C71 F14 73.6(5)
C66 C67 C71 F13 17.0(6)
C68 C67 C71 F13 -163.0(4)
C66 C67 C71 F15 134.9(4)
C68 C67 C71 F15 -45.1(6)
C68 C69 C72 F17 -67.5(7)
C70 C69 C72 F17 113.3(5)
C68 C69 C72 F16 163.7(5)
C70 C69 C72 F16 -15.6(8)
C68 C69 C72 F18 47.9(6)
C70 C69 C72 F18 -131.3(5)
C49 B1 C73 C74 -79.9(4)
C57 B1 C73 C74 157.8(3)
C65 B1 C73 C74 38.7(5)
C49 B1 C73 C78 89.2(4)
C57 B1 C73 C78 -33.1(5)
C65 B1 C73 C78 -152.2(4)
C78 C73 C74 C75 0.2(6)
B1 C73 C74 C75 170.1(4)
C73 C74 C75 C76 0.4(6)
C73 C74 C75 C79 -178.0(4)
C74 C75 C76 C77 -0.3(6)
C79 C75 C76 C77 178.1(4)
C75 C76 C77 C78 -0.4(6)
C75 C76 C77 C80 -177.0(4)
C76 C77 C78 C73 1.0(6)
C80 C77 C78 C73 177.6(4)
C74 C73 C78 C77 -0.8(6)
B1 C73 C78 C77 -170.3(4)
C76 C75 C79 F20 -3.4(6)
C74 C75 C79 F20 175.0(4)
C76 C75 C79 F19 117.9(5)
C74 C75 C79 F19 -63.7(5)
C76 C75 C79 F21 -124.4(5)
C74 C75 C79 F21 54.0(6)
C76 C77 C80 F23 92.3(6)
C78 C77 C80 F23 -84.4(6)
C76 C77 C80 F22 -148.9(5)
C78 C77 C80 F22 34.5(7)
C76 C77 C80 F24 -31.9(7)
C78 C77 C80 F24 151.5(5)
C97 B2 C81 C86 -93.6(4)
C89 B2 C81 C86 145.6(4)
C105 B2 C81 C86 27.1(5)
C97 B2 C81 C82 79.0(4)
C89 B2 C81 C82 -41.8(5)
C105 B2 C81 C82 -160.2(3)
C86 C81 C82 C83 -1.0(6)
B2 C81 C82 C83 -174.3(4)
C81 C82 C83 C84 -0.3(6)
C81 C82 C83 C87 -179.7(4)
C82 C83 C84 C85 1.4(6)
C87 C83 C84 C85 -179.2(4)
C83 C84 C85 C86 -1.1(7)
C83 C84 C85 C88 177.6(5)
C84 C85 C86 C81 -0.3(7)
C88 C85 C86 C81 -179.0(5)
C82 C81 C86 C85 1.3(6)
B2 C81 C86 C85 174.3(4)
C82 C83 C87 F25 -54.4(9)
C84 C83 C87 F25 126.2(8)
C82 C83 C87 F27 171.2(6)
C84 C83 C87 F27 -8.2(8)
C82 C83 C87 F25A 121.1(17)
C84 C83 C87 F25A -58.3(18)
C82 C83 C87 F27A -16.7(15)
C84 C83 C87 F27A 163.9(14)
C82 C83 C87 F26A -123.0(11)
C84 C83 C87 F26A 57.5(11)
C82 C83 C87 F26 58.0(6)
C84 C83 C87 F26 -121.4(6)
C84 C85 C88 F29 134.6(6)
C86 C85 C88 F29 -46.6(8)
C84 C85 C88 F30 11.7(8)
C86 C85 C88 F30 -169.6(5)
C84 C85 C88 F28 -107.3(6)
C86 C85 C88 F28 71.4(7)
C97 B2 C89 C90 -139.6(4)
C81 B2 C89 C90 -23.3(5)
C105 B2 C89 C90 99.9(4)
C97 B2 C89 C94 44.7(5)
C81 B2 C89 C94 160.9(3)
C105 B2 C89 C94 -75.8(4)
C94 C89 C90 C91 -2.9(6)
B2 C89 C90 C91 -178.8(4)
C89 C90 C91 C92 3.0(6)
C89 C90 C91 C95 -176.2(4)
C90 C91 C92 C93 0.0(6)
C95 C91 C92 C93 179.1(4)
C91 C92 C93 C94 -2.9(6)
C91 C92 C93 C96 177.2(4)
C92 C93 C94 C89 2.9(7)
C96 C93 C94 C89 -177.1(5)
C90 C89 C94 C93 0.0(6)
B2 C89 C94 C93 176.1(4)
C92 C91 C95 F33 111.0(5)
C90 C91 C95 F33 -69.9(5)
C92 C91 C95 F31 -10.8(6)
C90 C91 C95 F31 168.3(4)
C92 C91 C95 F32 -129.7(4)
C90 C91 C95 F32 49.4(5)
C92 C93 C96 F35 84.0(6)
C94 C93 C96 F35 -96.0(6)
C92 C93 C96 F36 -37.5(7)
C94 C93 C96 F36 142.6(5)
C92 C93 C96 F34 -154.0(5)
C94 C93 C96 F34 26.0(7)
C89 B2 C97 C98 30.1(5)
C81 B2 C97 C98 -90.7(4)
C105 B2 C97 C98 147.0(3)
C89 B2 C97 C102 -155.7(3)
C81 B2 C97 C102 83.5(4)
C105 B2 C97 C102 -38.7(4)
C102 C97 C98 C99 1.0(5)
B2 C97 C98 C99 175.5(3)
C97 C98 C99 C100 0.7(6)
C97 C98 C99 C103 180.0(3)
C98 C99 C100 C101 -0.9(6)
C103 C99 C100 C101 179.8(4)
C99 C100 C101 C102 -0.5(6)
C99 C100 C101 C104 177.2(4)
C100 C101 C102 C97 2.3(6)
C104 C101 C102 C97 -175.5(4)
C98 C97 C102 C101 -2.4(5)
B2 C97 C102 C101 -177.0(3)
C100 C99 C103 F38 108.6(5)
C98 C99 C103 F38 -70.7(5)
C100 C99 C103 F39 -129.8(4)
C98 C99 C103 F39 50.9(5)
C100 C99 C103 F37 -11.9(6)
C98 C99 C103 F37 168.8(4)
C100 C101 C104 F40 -68.5(5)
C102 C101 C104 F40 109.3(5)
C100 C101 C104 F42 165.7(4)
C102 C101 C104 F42 -16.5(6)
C100 C101 C104 F41 49.4(5)
C102 C101 C104 F41 -132.9(4)
C97 B2 C105 C106 -31.6(5)
C89 B2 C105 C106 89.4(4)
C81 B2 C105 C106 -148.4(3)
C97 B2 C105 C110 152.9(3)
C89 B2 C105 C110 -86.1(4)
C81 B2 C105 C110 36.1(5)
C110 C105 C106 C107 -1.7(6)
B2 C105 C106 C107 -177.5(4)
C105 C106 C107 C108 -0.1(6)
C105 C106 C107 C111 -178.1(4)
C106 C107 C108 C109 1.3(6)
C111 C107 C108 C109 179.3(4)
C107 C108 C109 C110 -0.6(7)
C107 C108 C109 C112 -178.2(5)
C108 C109 C110 C105 -1.4(7)
C112 C109 C110 C105 176.1(5)
C106 C105 C110 C109 2.5(6)
B2 C105 C110 C109 178.3(4)
C108 C107 C111 F45 27.2(7)
C106 C107 C111 F45 -154.8(5)
C108 C107 C111 F43 152.2(5)
C106 C107 C111 F43 -29.8(7)
C108 C107 C111 F44 -93.0(5)
C106 C107 C111 F44 85.0(5)
C110 C109 C112 F47 123.9(6)
C108 C109 C112 F47 -58.5(7)
C110 C109 C112 F48 -0.8(9)
C108 C109 C112 F48 176.8(5)
C110 C109 C112 F46 -117.6(6)
C108 C109 C112 F46 60.0(7)
C25 Rh3 N9 C30 -31.2(5)
N11 Rh3 N9 C30 148.2(4)
C25 Rh3 N9 N10 155.4(4)
N11 Rh3 N9 N10 -25.2(3)
C30 N9 N10 C32 1.3(5)
Rh3 N9 N10 C32 176.4(3)
C30 N9 N10 C33 171.7(4)
Rh3 N9 N10 C33 -13.3(5)
C26 Rh3 N11 C27 33.7(5)
N9 Rh3 N11 C27 -146.7(5)
C26 Rh3 N11 N12 -153.3(4)
N9 Rh3 N11 N12 26.3(3)
C27 N11 N12 C29 0.4(5)
Rh3 N11 N12 C29 -174.2(3)
C27 N11 N12 C33 -175.5(4)
Rh3 N11 N12 C33 9.9(5)
C40 Rh4 N13 N14 160.5(4)
N15 Rh4 N13 N14 -23.9(4)
C40 Rh4 N13 C42 -23.6(6)
N15 Rh4 N13 C42 152.0(5)
C42 N13 N14 C44 1.7(6)
Rh4 N13 N14 C44 178.5(3)
C42 N13 N14 C48 171.2(4)
Rh4 N13 N14 C48 -11.9(6)
C41 Rh4 N15 C45 37.0(6)
N13 Rh4 N15 C45 -144.8(5)
C41 Rh4 N15 N16 -157.7(4)
N13 Rh4 N15 N16 20.5(4)
C45 N15 N16 C47 -0.4(5)
Rh4 N15 N16 C47 -169.2(3)
C45 N15 N16 C48 -173.0(4)
Rh4 N15 N16 C48 18.1(6)
N12 N11 C27 C28 0.7(6)
Rh3 N11 C27 C28 174.7(4)
N11 C27 C28 C29 -1.5(7)
N11 N12 C29 C28 -1.3(5)
C33 N12 C29 C28 174.1(4)
C27 C28 C29 N12 1.7(6)
N10 N9 C30 C31 -1.7(5)
Rh3 N9 C30 C31 -176.0(3)
N9 C30 C31 C32 1.5(6)
N9 N10 C32 C31 -0.5(5)
C33 N10 C32 C31 -170.0(4)
C30 C31 C32 N10 -0.6(5)
C32 N10 C33 N12 -129.3(4)
N9 N10 C33 N12 62.3(5)
C32 N10 C33 C34 104.6(5)
N9 N10 C33 C34 -63.8(5)
C29 N12 C33 N10 124.9(5)
N11 N12 C33 N10 -60.0(5)
C29 N12 C33 C34 -108.0(5)
N11 N12 C33 C34 67.0(4)
N10 C33 C34 C35 -13.2(5)
N12 C33 C34 C35 -139.2(3)
N10 C33 C34 C39 171.0(3)
N12 C33 C34 C39 45.0(4)
C39 C34 C35 C36 -0.9(5)
C33 C34 C35 C36 -176.7(3)
C34 C35 C36 C37 1.6(6)
C35 C36 C37 C38 -0.4(6)
C36 C37 C38 C39 -1.6(6)
C36 C37 C38 C48 173.6(4)
C37 C38 C39 C34 2.3(6)
C48 C38 C39 C34 -172.8(3)
C35 C34 C39 C38 -1.0(5)
C33 C34 C39 C38 174.8(3)
N14 N13 C42 C43 -0.8(7)
Rh4 N13 C42 C43 -177.2(4)
N13 C42 C43 C44 -0.3(8)
C42 C43 C44 N14 1.3(7)
N13 N14 C44 C43 -1.9(6)
C48 N14 C44 C43 -170.8(5)
N16 N15 C45 C46 1.2(6)
Rh4 N15 C45 C46 168.2(4)
N15 C45 C46 C47 -1.5(7)
N15 N16 C47 C46 -0.5(6)
C48 N16 C47 C46 171.6(4)
C45 C46 C47 N16 1.2(6)
N13 N14 C48 N16 60.0(5)
C44 N14 C48 N16 -132.0(5)
N13 N14 C48 C38 -65.1(5)
C44 N14 C48 C38 102.9(5)
C47 N16 C48 N14 124.7(5)
N15 N16 C48 N14 -64.0(5)
C47 N16 C48 C38 -109.6(5)
N15 N16 C48 C38 61.7(5)
C39 C38 C48 N14 -20.8(5)
C37 C38 C48 N14 164.1(4)
C39 C38 C48 N16 -145.2(4)
C37 C38 C48 N16 39.8(5)
C121 B3 C113 C114 -55.0(5)
C137 B3 C113 C114 66.2(5)
C129 B3 C113 C114 -177.5(4)
C121 B3 C113 C118 123.8(4)
C137 B3 C113 C118 -114.9(4)
C129 B3 C113 C118 1.4(5)
C118 C113 C114 C115 2.4(6)
B3 C113 C114 C115 -178.6(4)
C113 C114 C115 C116 -0.8(7)
C113 C114 C115 C119 177.6(4)
C114 C115 C116 C117 -0.9(7)
C119 C115 C116 C117 -179.3(4)
C115 C116 C117 C118 0.9(7)
C115 C116 C117 C120 -175.1(4)
C114 C113 C118 C117 -2.4(6)
B3 C113 C118 C117 178.7(4)
C116 C117 C118 C113 0.8(6)
C120 C117 C118 C113 176.8(4)
C116 C115 C119 F51 -137.2(5)
C114 C115 C119 F51 44.4(7)
C116 C115 C119 F49 -14.5(7)
C114 C115 C119 F49 167.1(5)
C116 C115 C119 F50 103.4(6)
C114 C115 C119 F50 -75.0(6)
C116 C117 C120 F54 -149.9(5)
C118 C117 C120 F54 34.0(7)
C116 C117 C120 F53 87.7(7)
C118 C117 C120 F53 -88.4(7)
C116 C117 C120 F52 -31.4(7)
C118 C117 C120 F52 152.6(5)
C113 B3 C121 C126 -57.7(4)
C137 B3 C121 C126 -179.1(3)
C129 B3 C121 C126 64.1(4)
C113 B3 C121 C122 119.3(4)
C137 B3 C121 C122 -2.1(5)
C129 B3 C121 C122 -118.9(4)
C126 C121 C122 C123 -0.6(6)
B3 C121 C122 C123 -177.8(4)
C121 C122 C123 C124 -0.3(6)
C121 C122 C123 C127 177.1(4)
C122 C123 C124 C125 0.2(6)
C127 C123 C124 C125 -177.2(4)
C123 C124 C125 C126 0.8(6)
C123 C124 C125 C128 176.8(4)
C124 C125 C126 C121 -1.8(6)
C128 C125 C126 C121 -177.8(4)
C122 C121 C126 C125 1.7(6)
B3 C121 C126 C125 178.9(4)
C122 C123 C127 F55 -84.3(5)
C124 C123 C127 F55 93.2(5)
C122 C123 C127 F56 38.4(6)
C124 C123 C127 F56 -144.2(5)
C122 C123 C127 F57 156.8(4)
C124 C123 C127 F57 -25.7(6)
C126 C125 C128 F60 -159.8(4)
C124 C125 C128 F60 24.2(6)
C126 C125 C128 F59 79.4(5)
C124 C125 C128 F59 -96.7(5)
C126 C125 C128 F58 -39.1(5)
C124 C125 C128 F58 144.8(4)
C121 B3 C129 C134 -4.3(5)
C113 B3 C129 C134 115.1(4)
C137 B3 C129 C134 -124.8(4)
C121 B3 C129 C130 174.0(3)
C113 B3 C129 C130 -66.6(4)
C137 B3 C129 C130 53.6(4)
C134 C129 C130 C131 -1.0(5)
B3 C129 C130 C131 -179.5(3)
C129 C130 C131 C132 0.3(6)
C129 C130 C131 C135 179.4(3)
C130 C131 C132 C133 0.0(5)
C135 C131 C132 C133 -179.1(4)
C131 C132 C133 C134 0.4(6)
C131 C132 C133 C136 177.6(4)
C130 C129 C134 C133 1.3(5)
B3 C129 C134 C133 179.7(3)
C132 C133 C134 C129 -1.1(6)
C136 C133 C134 C129 -178.3(4)
C130 C131 C135 F61 175.5(4)
C132 C131 C135 F61 -5.4(6)
C130 C131 C135 F62 -63.1(5)
C132 C131 C135 F62 116.0(4)
C130 C131 C135 F63 54.4(5)
C132 C131 C135 F63 -126.5(4)
C132 C133 C136 F66 -77.7(7)
C134 C133 C136 F66 99.6(6)
C132 C133 C136 F64 153.6(4)
C134 C133 C136 F64 -29.1(6)
C132 C133 C136 F65 41.9(6)
C134 C133 C136 F65 -140.8(4)
C121 B3 C137 C138 107.1(4)
C113 B3 C137 C138 -11.7(5)
C129 B3 C137 C138 -131.7(4)
C121 B3 C137 C142 -74.2(4)
C113 B3 C137 C142 166.9(4)
C129 B3 C137 C142 46.9(4)
C142 C137 C138 C139 2.0(6)
B3 C137 C138 C139 -179.4(4)
C137 C138 C139 C140 -1.4(7)
C137 C138 C139 C143 179.1(5)
C138 C139 C140 C141 0.1(7)
C143 C139 C140 C141 179.6(5)
C139 C140 C141 C142 0.5(7)
C139 C140 C141 C144 -179.1(4)
C140 C141 C142 C137 0.2(7)
C144 C141 C142 C137 179.7(4)
C138 C137 C142 C141 -1.4(6)
B3 C137 C142 C141 179.9(4)
C140 C139 C143 F68 102.2(8)
C138 C139 C143 F68 -78.3(8)
C140 C139 C143 F67 -133.5(6)
C138 C139 C143 F67 46.0(8)
C140 C139 C143 F69 -19.0(8)
C138 C139 C143 F69 160.5(5)
C140 C141 C144 F72 58.7(6)
C142 C141 C144 F72 -120.8(5)
C140 C141 C144 F70 -179.5(4)
C142 C141 C144 F70 1.0(7)
C140 C141 C144 F71 -60.3(6)
C142 C141 C144 F71 120.1(5)
C161 B4 C145 C150 -113.6(4)
C153 B4 C145 C150 123.8(4)
C169 B4 C145 C150 4.1(5)
C161 B4 C145 C146 69.6(4)
C153 B4 C145 C146 -53.0(4)
C169 B4 C145 C146 -172.7(3)
C150 C145 C146 C147 2.2(6)
B4 C145 C146 C147 179.4(4)
C145 C146 C147 C148 -1.0(6)
C145 C146 C147 C151 -178.0(4)
C146 C147 C148 C149 0.6(7)
C151 C147 C148 C149 177.7(5)
C147 C148 C149 C150 -1.5(7)
C147 C148 C149 C152 -176.3(5)
C146 C145 C150 C149 -3.2(6)
B4 C145 C150 C149 180.0(4)
C148 C149 C150 C145 2.9(7)
C152 C149 C150 C145 177.7(5)
C148 C147 C151 F75 53.6(7)
C146 C147 C151 F75 -129.3(6)
C148 C147 C151 F74 -67.1(6)
C146 C147 C151 F74 109.9(5)
C148 C147 C151 F73 177.5(4)
C146 C147 C151 F73 -5.4(7)
C148 C149 C152 F78 92.8(7)
C150 C149 C152 F78 -82.1(8)
C148 C149 C152 F76 -30.7(9)
C150 C149 C152 F76 154.4(6)
C148 C149 C152 F77 -148.1(5)
C150 C149 C152 F77 37.0(7)
C161 B4 C153 C158 -170.4(3)
C169 B4 C153 C158 68.8(4)
C145 B4 C153 C158 -49.5(4)
C161 B4 C153 C154 6.6(5)
C169 B4 C153 C154 -114.2(4)
C145 B4 C153 C154 127.5(4)
C158 C153 C154 C155 -2.6(5)
B4 C153 C154 C155 -179.7(3)
C153 C154 C155 C156 2.0(5)
C153 C154 C155 C159 -178.9(3)
C154 C155 C156 C157 -0.6(5)
C159 C155 C156 C157 -179.8(3)
C155 C156 C157 C158 0.1(6)
C155 C156 C157 C160 179.8(4)
C156 C157 C158 C153 -0.9(6)
C160 C157 C158 C153 179.4(4)
C154 C153 C158 C157 2.1(5)
B4 C153 C158 C157 179.4(3)
C156 C155 C159 F79 174.0(3)
C154 C155 C159 F79 -5.1(5)
C156 C155 C159 F81 -64.9(5)
C154 C155 C159 F81 115.9(4)
C156 C155 C159 F80 52.9(5)
C154 C155 C159 F80 -126.2(4)
C158 C157 C160 F82 156.1(4)
C156 C157 C160 F82 -23.6(6)
C158 C157 C160 F84 35.4(6)
C156 C157 C160 F84 -144.3(4)
C158 C157 C160 F83 -84.6(5)
C156 C157 C160 F83 95.7(5)
C153 B4 C161 C166 -61.9(5)
C169 B4 C161 C166 61.2(4)
C145 B4 C161 C166 -179.8(3)
C153 B4 C161 C162 123.0(4)
C169 B4 C161 C162 -113.9(4)
C145 B4 C161 C162 5.1(5)
C166 C161 C162 C163 1.6(5)
B4 C161 C162 C163 176.9(4)
C161 C162 C163 C164 0.1(6)
C161 C162 C163 C167 -177.1(4)
C162 C163 C164 C165 -0.3(6)
C167 C163 C164 C165 176.9(4)
C163 C164 C165 C166 -1.3(6)
C163 C164 C165 C168 -178.6(4)
C162 C161 C166 C165 -3.2(6)
B4 C161 C166 C165 -178.6(4)
C164 C165 C166 C161 3.2(6)
C168 C165 C166 C161 -179.4(4)
C164 C163 C167 F85 146.1(5)
C162 C163 C167 F85 -36.7(6)
C164 C163 C167 F87 -92.8(5)
C162 C163 C167 F87 84.5(5)
C164 C163 C167 F86 25.6(6)
C162 C163 C167 F86 -157.2(4)
C164 C165 C168 F89 -2.8(7)
C166 C165 C168 F89 179.8(4)
C164 C165 C168 F88 -123.2(5)
C166 C165 C168 F88 59.5(6)
C164 C165 C168 F90 117.7(5)
C166 C165 C168 F90 -59.6(6)
C161 B4 C169 C174 -128.4(4)
C153 B4 C169 C174 -4.2(5)
C145 B4 C169 C174 111.7(4)
C161 B4 C169 C170 52.8(5)
C153 B4 C169 C170 177.0(3)
C145 B4 C169 C170 -67.1(5)
C174 C169 C170 C171 -2.4(6)
B4 C169 C170 C171 176.4(4)
C169 C170 C171 C172 1.4(7)
C169 C170 C171 C175 -172.2(8)
C169 C170 C171 C178 177.2(6)
F93 C175 C171 C172 14.2(14)
F91 C175 C171 C172 154.9(10)
F92 C175 C171 C172 -97.3(10)
F93 C175 C171 C170 -172.0(9)
F91 C175 C171 C170 -31.4(15)
F92 C175 C171 C170 76.5(13)
F93 C175 C171 C178 -107(4)
F91 C175 C171 C178 33(3)
F92 C175 C171 C178 141(4)
F93A C178 C171 C172 64.2(11)
F91A C178 C171 C172 -169.2(7)
F92A C178 C171 C172 -53.7(10)
F93A C178 C171 C170 -111.4(8)
F91A C178 C171 C170 15.1(11)
F92A C178 C171 C170 130.6(8)
F93A C178 C171 C175 128(4)
F91A C178 C171 C175 -106(4)
F92A C178 C171 C175 10(3)
C170 C171 C172 C173 0.1(7)
C175 C171 C172 C173 174.1(7)
C178 C171 C172 C173 -175.5(6)
C171 C172 C173 C174 -0.5(7)
C171 C172 C173 C176 -172.2(8)
C171 C172 C173 C177 174.1(6)
F96 C176 C173 C172 26.8(17)
F95 C176 C173 C172 150.3(19)
F94 C176 C173 C172 -92.8(10)
F96 C176 C173 C174 -145.3(12)
F95 C176 C173 C174 -22(2)
F94 C176 C173 C174 95.1(11)
F96 C176 C173 C177 132(5)
F95 C176 C173 C177 -105(4)
F94 C176 C173 C177 12(3)
F96A C177 C173 C172 -2.9(11)
F95A C177 C173 C172 120.6(12)
F94A C177 C173 C172 -127.7(8)
F96A C177 C173 C174 172.0(7)
F95A C177 C173 C174 -64.5(12)
F94A C177 C173 C174 47.2(10)
F96A C177 C173 C176 -85(4)
F95A C177 C173 C176 38(4)
F94A C177 C173 C176 150(4)
C170 C169 C174 C173 2.0(6)
B4 C169 C174 C173 -176.7(4)
C172 C173 C174 C169 -0.7(7)
C176 C173 C174 C169 171.2(7)
C177 C173 C174 C169 -175.5(5)
